data_7252105
loop_
_publ_author_name
'Jastrzebska, Izabella'
'Malinowska, Marta'
'Pawlak, Tomasz'
'Kami\'nska, Anna'
'G\'orecki, Marcin'
'Dolot, Rafa\/l'
'Paluch, Piotr'

_publ_section_title
;
 A Novel Model System for Investigating Molecular Dynamics: Selenosteroids
;
_journal_name_full 'Physical Chemistry Chemical Physics'
_journal_paper_doi 10.1039/D6CP00900J
_journal_year 2026
_chemical_absolute_configuration ad
_chemical_formula_moiety 'C37 H50 O5 Se'
_chemical_formula_sum 'C37 H50 O5 Se'
_chemical_formula_weight 653.73
_chemical_name_systematic 3\a-acetyl-12\b-phenylselenaethynyl-12\a-hydroxyhecogenin
_space_group_crystal_system monoclinic
_space_group_IT_number 4
_space_group_name_Hall 'P 2yb'
_space_group_name_H-M_alt 'P 1 21 1'
_atom_sites_solution_hydrogens geom
_atom_sites_solution_primary dual
_audit_creation_date 2025-05-23
_audit_creation_method
;
Olex2 1.5
(compiled 2025.04.05 svn.rf049d14d for OlexSys, GUI svn.r7224)
;
_audit_update_record
;
2025-05-23 deposited with the CCDC.	2026-06-05 downloaded from the CCDC.
;
_cell_angle_alpha 90
_cell_angle_beta 93.8980(10)
_cell_angle_gamma 90
_cell_formula_units_Z 8
_cell_length_a 15.96680(10)
_cell_length_b 14.17410(10)
_cell_length_c 29.7960(2)
_cell_measurement_reflns_used 58471
_cell_measurement_temperature 99.99(10)
_cell_measurement_theta_max 75.7060
_cell_measurement_theta_min 2.9480
_cell_volume 6727.68(8)
_computing_cell_refinement 'CrysAlisPro 1.171.43.122a (Rigaku OD, 2024)'
_computing_data_collection 'CrysAlisPro system (CCD 43.122a 64-bit (release 15-05-2024))'
_computing_data_reduction 'CrysAlisPro 1.171.43.122a (Rigaku OD, 2024)'
_computing_molecular_graphics 'Olex2 1.5 (Dolomanov et al., 2009)'
_computing_publication_material 'Olex2 1.5 (Dolomanov et al., 2009)'
_computing_structure_refinement 'SHELXL 2018/3 (Sheldrick, 2015)'
_computing_structure_solution 'SHELXT 2018/2 (Sheldrick, 2018)'
_diffrn_ambient_environment N~2~
_diffrn_ambient_temperature 99.99(10)
_diffrn_detector 'Hybrid Pixel Array Detector'
_diffrn_detector_area_resol_mean 10.0000
_diffrn_detector_type HyPix
_diffrn_measured_fraction_theta_full 1.000
_diffrn_measured_fraction_theta_max 0.951
_diffrn_measurement_details
;
List of Runs (angles in degrees, time in seconds):

  # Type    Start    End  Width  t~exp~   \w     \q     \k     \f   Frames
#--------------------------------------------------------------------------
  1  \w   -102.00 -36.00   0.50    0.95    --  -47.59 -42.00 -37.00  132
  2  \w    -38.00 -10.00   0.50    0.95    --  -47.59  42.00 115.00   56
  3  \w    -24.00   4.00   0.50    0.95    --   47.59 -42.00 -37.00   56
  4  \w     47.00 106.00   0.50    0.95    --   47.59  42.00 115.00  118
  5  \w   -146.00-121.00   0.50    3.80    --  -91.75 -42.00 -37.00   50
  6  \w    -46.00 -21.00   0.50    3.80    --  -91.75  42.00 115.00   50
  7  \w     96.00 163.00   0.50    3.80    --  106.60  42.00 115.00  134
  8  \w    -55.00 -17.00   0.50    0.95    --  -47.59 125.00-180.00   76
  9  \w    -25.00  27.00   0.50    0.95    --  -47.59  19.00-180.00  104
 10  \w   -107.00 -35.00   0.50    0.95    --  -47.59 -38.00-120.00  144
 11  \w    -24.00  28.00   0.50    0.95    --  -47.59  19.00 -60.00  104
 12  \w     18.00  59.00   0.50    0.95    --   47.59 -99.00  90.00   82
 13  \w     36.00  77.00   0.50    0.95    --   47.59-125.00 150.00   82
 14  \w     44.00  72.00   0.50    0.95    --   47.59  77.00-180.00   56
 15  \w     33.00  77.00   0.50    0.95    --   47.59  57.00-120.00   88
 16  \w     73.00 117.00   0.50    0.95    --   47.59  77.00-180.00   88
 17  \w    -73.00 -22.00   0.50    3.80    --  -91.75 125.00-180.00  102
 18  \w   -129.00 -76.00   0.50    3.80    --  -91.75 -61.00 -90.00  106
 19  \w   -162.00 -79.00   0.50    3.80    --  -91.75 -45.00 -90.00  166
 20  \w    -50.00 -20.00   0.50    3.80    --  -91.75  45.00-180.00   60
 21  \w   -162.00-112.00   0.50    3.80    --  -91.75 -77.00 -90.00  100
 22  \w    -94.00 -69.00   0.50    3.80    --  -91.75 -76.00-114.82   50
 23  \w    -95.00 -69.00   0.50    3.80    --  -91.75 -77.00-120.00   52
 24  \w    -46.00 -20.00   0.50    3.80    --  -91.75  45.00 150.00   52
 25  \w   -152.00 -71.00   0.50    3.80    --  -91.75 -71.00-142.23  162
 26  \w   -151.00-113.00   0.50    3.80    --  -91.75 -63.00-126.21   76
 27  \w    -85.00 -44.00   0.50    3.80    --  -91.75 125.00 150.00   82
 28  \w   -105.00 -75.00   0.50    3.80    --  -91.75 -63.00-126.21   60
 29  \w    -64.00 -19.00   0.50    3.80    --  -91.75  61.00 -90.00   90
 30  \w   -151.00-125.00   0.50    3.80    --  -91.75 -76.00-114.82   52
 31  \w   -148.00 -76.00   0.50    3.80    --  -91.75 -58.00-167.08  144
 32  \w    -55.00 -30.00   0.50    3.80    --  -91.75  61.00 -60.00   50
 33  \w    -99.00 -74.00   0.50    3.80    --  -91.75 -77.00-150.00   50
 34  \w   -162.00 -78.00   0.50    3.80    --  -91.75 -64.00-178.17  168
 35  \w    -68.00 -32.00   0.50    3.80    --  -91.75  61.00 120.00   72
 36  \w    -98.00 -73.00   0.50    3.80    --  -91.75 -68.00-111.95   50
 37  \w   -153.00-115.00   0.50    3.80    --  -91.75 -70.00-134.33   76
 38  \w   -105.00 -72.00   0.50    3.80    --  -91.75 -70.00-134.33   66
 39  \w    -94.00 -69.00   0.50    3.80    --  -91.75 -77.00 -90.00   50
 40  \w    -51.00 -21.00   0.50    3.80    --  -91.75  45.00 -90.00   60
 41  \w   -100.00 -75.00   0.50    3.80    --  -91.75 -63.00-123.24   50
 42  \w     47.00 105.00   0.50    3.80    --  106.60 -77.00-120.00  116
 43  \w     34.00  71.00   0.50    3.80    --  106.60 -61.00 -30.00   74
 44  \w     34.00  59.00   0.50    3.80    --  106.60 -61.00  60.00   50
 45  \w     62.00 105.00   0.50    3.80    --  106.60-125.00  90.00   86
 46  \w     35.00  71.00   0.50    3.80    --  106.60 -61.00   0.00   72
 47  \w     35.00  71.00   0.50    3.80    --  106.60 -61.00-180.00   72
 48  \w     41.00  71.00   0.50    3.80    --  106.60 -61.00  90.00   60
 49  \w     35.00  68.00   0.50    3.80    --  106.60 -61.00  30.00   66
 50  \w     34.00  93.00   0.50    3.80    --  106.60 -95.00 -30.00  118
 51  \w    110.00 154.00   0.50    3.80    --  106.60  45.00 -60.00   88
 52  \w     93.00 178.00   0.50    3.80    --  106.60  15.00   0.00  170
;
_diffrn_measurement_device 'four-circle diffractometer'
_diffrn_measurement_device_type 'XtaLAB Synergy, Dualflex, HyPix'
_diffrn_measurement_method '\w scans'
_diffrn_orient_matrix_type 'CrysAlisPro convention (1999,Acta A55,543-557)'
_diffrn_orient_matrix_UB_11 -0.0041568000
_diffrn_orient_matrix_UB_12 0.0443507000
_diffrn_orient_matrix_UB_13 0.0469619000
_diffrn_orient_matrix_UB_21 -0.0895720000
_diffrn_orient_matrix_UB_22 0.0355931000
_diffrn_orient_matrix_UB_23 -0.0130624000
_diffrn_orient_matrix_UB_31 -0.0363346000
_diffrn_orient_matrix_UB_32 -0.0926832000
_diffrn_orient_matrix_UB_33 0.0174612000
_diffrn_radiation_monochromator mirror
_diffrn_radiation_probe x-ray
_diffrn_radiation_type 'Cu K\a'
_diffrn_radiation_wavelength 1.54184
_diffrn_reflns_av_R_equivalents 0.0590
_diffrn_reflns_av_unetI/netI 0.0436
_diffrn_reflns_Laue_measured_fraction_full 1.000
_diffrn_reflns_Laue_measured_fraction_max 0.951
_diffrn_reflns_limit_h_max 20
_diffrn_reflns_limit_h_min -20
_diffrn_reflns_limit_k_max 16
_diffrn_reflns_limit_k_min -17
_diffrn_reflns_limit_l_max 37
_diffrn_reflns_limit_l_min -36
_diffrn_reflns_number 103082
_diffrn_reflns_point_group_measured_fraction_full 0.989
_diffrn_reflns_point_group_measured_fraction_max 0.912
_diffrn_reflns_theta_full 67.684
_diffrn_reflns_theta_max 77.047
_diffrn_reflns_theta_min 2.774
_diffrn_source 'micro-focus sealed X-ray tube'
_diffrn_source_type 'PhotonJet (Cu) X-ray Source'
_exptl_absorpt_coefficient_mu 1.829
_exptl_absorpt_correction_T_max 1.00000
_exptl_absorpt_correction_T_min 0.26939
_exptl_absorpt_correction_type multi-scan
_exptl_absorpt_process_details
;
CrysAlisPro 1.171.43.122a (Rigaku Oxford Diffraction, 2024)
Empirical absorption correction using spherical harmonics,
implemented in SCALE3 ABSPACK scaling algorithm.
;
_exptl_crystal_colour 'clear colourless'
_exptl_crystal_colour_lustre clear
_exptl_crystal_colour_primary colourless
_exptl_crystal_density_diffrn 1.291
_exptl_crystal_description prism
_exptl_crystal_F_000 2768
_exptl_crystal_recrystallization_method 're-crystallized from dichloromethane : hexane 1:8 (v/v) mixture, T = 283 K'
_exptl_crystal_size_max 0.6
_exptl_crystal_size_mid 0.1
_exptl_crystal_size_min 0.05
_refine_diff_density_max 1.551
_refine_diff_density_min -1.010
_refine_diff_density_rms 0.128
_refine_ls_abs_structure_details
;
 Flack x determined using 10036 quotients [(I+)-(I-)]/[(I+)+(I-)]
 (Parsons, Flack and Wagner, Acta Cryst. B69 (2013) 249-259).
;
_refine_ls_abs_structure_Flack 0.072(6)
_refine_ls_extinction_coef 0.00059(6)
_refine_ls_extinction_expression Fc^*^=kFc[1+0.001xFc^2^\l^3^/sin(2\q)]^-1/4^
_refine_ls_extinction_method 'SHELXL-2018/3 (Sheldrick 2018)'
_refine_ls_goodness_of_fit_ref 1.092
_refine_ls_hydrogen_treatment constr
_refine_ls_matrix_type full
_refine_ls_number_parameters 1569
_refine_ls_number_reflns 25936
_refine_ls_number_restraints 1
_refine_ls_restrained_S_all 1.092
_refine_ls_R_factor_all 0.0815
_refine_ls_R_factor_gt 0.0791
_refine_ls_shift/su_max 0.001
_refine_ls_shift/su_mean 0.000
_refine_ls_structure_factor_coef Fsqd
_refine_ls_weighting_details 'w=1/[\s^2^(Fo^2^)+(0.0721P)^2^+42.4951P] where P=(Fo^2^+2Fc^2^)/3'
_refine_ls_weighting_scheme calc
_refine_ls_wR_factor_gt 0.2093
_refine_ls_wR_factor_ref 0.2107
_reflns_Friedel_coverage 0.840
_reflns_Friedel_fraction_full 0.978
_reflns_Friedel_fraction_max 0.869
_reflns_number_gt 24722
_reflns_number_total 25936
_reflns_threshold_expression 'I > 2\s(I)'
_cod_data_source_file d6cp00900j2.cif
_cod_data_source_block IZA_625A
_cod_original_sg_symbol_H-M 'P 21'
_cod_database_code 7252105
_shelx_shelxl_version_number 2018/3
_chemical_oxdiff_formula 'C144 H201 N5 O19 Br4 '
_shelx_space_group_comment
;
The symmetry employed for this shelxl refinement is uniquely defined
by the following loop, which should always be used as a source of
symmetry information in preference to the above space-group names.
They are only intended as comments.
;
_shelx_estimated_absorpt_t_max 0.914
_shelx_estimated_absorpt_t_min 0.407
_olex2_refinement_description
;
1. Fixed Uiso
 At 1.2 times of:
  All C(H) groups, All C(H,H) groups
 At 1.5 times of:
  All C(H,H,H) groups, All O(H) groups
2.a Ternary CH refined with riding coordinates:
 C403(H40G), C405(H405), C408(H408), C409(H409), C414(H414), C416(H416),
 C417(H417), C420(H420), C425(H425), C303(H30G), C305(H305), C308(H308),
 C309(H309), C314(H314), C316(H316), C317(H317), C320(H320), C325(H325),
 C203(H203), C205(H205), C208(H208), C209(H209), C214(H214), C216(H216),
 C217(H217), C220(H220), C225(H225), C103(H10E), C105(H105), C108(H108),
 C109(H109), C114(H114), C116(H116), C117(H117), C120(H120), C125(H125)
2.b Secondary CH2 refined with riding coordinates:
 C401(H40A,H40B), C402(H40E,H40F), C404(H40J,H40K), C406(H40C,H40D), C407(H40H,
 H40I), C411(H41D,H41E), C415(H41I,H41J), C423(H42D,H42E), C424(H42K,H42L),
 C426(H42I,H42J), C301(H30J,H30K), C302(H30H,H30I), C304(H30C,H30D), C306(H30A,
 H30B), C307(H30E,H30F), C311(H31A,H31B), C315(H31F,H31G), C323(H32I,H32J),
 C324(H32K,H32L), C326(H32D,H32E), C201(H20I,H20J), C202(H20G,H20H), C204(H20C,
 H20D), C206(H20A,H20B), C207(H20E,H20F), C211(H21C,H21D), C215(H21A,H21B),
 C223(H22F,H22G), C224(H22H,H22I), C226(H22D,H22E), C101(H10A,H10B), C102(H10C,
 H10D), C104(H10F,H10G), C106(H10H,H10I), C107(H10J,H10K), C111(H11A,H11B),
 C115(H11C,H11D), C123(H12D,H12E), C124(H12F,H12G), C126(H12H,H12I)
2.c Aromatic/amide H refined with riding coordinates:
 C431(H431), C432(H432), C433(H433), C434(H434), C435(H435), C331(H331),
 C332(H332), C333(H333), C334(H334), C335(H335), C231(H231), C232(H232),
 C233(H233), C234(H234), C235(H235), C131(H131), C132(H132), C133(H133),
 C134(H134), C135(H135)
2.d Idealised Me refined as rotating group:
 C418(H41A,H41B,H41C), C419(H41F,H41G,H41H), C421(H42A,H42B,H42C), C427(H42F,
 H42G,H42H), C437(H43A,H43B,H43C), C318(H31C,H31D,H31E), C319(H31H,H31I,H31J),
 C321(H32A,H32B,H32C), C327(H32F,H32G,H32H), C337(H33A,H33B,H33C), C218(H21H,
 H21I,H21J), C219(H21E,H21F,H21G), C221(H22A,H22B,H22C), C227(H22J,H22K,H22L),
 C237(H23A,H23B,H23C), C118(H11E,H11F,H11G), C119(H11H,H11I,H11J), C121(H12A,
 H12B,H12C), C127(H12J,H12K,H12L), C137(H13A,H13B,H13C)
2.e Idealised tetrahedral OH refined as rotating group:
 O403(H403), O303(H303), O00E(H00E), O103(H103)
;
_olex2_exptl_crystal_mounting_method 'mounted on a nylon cryo-loop with mineral oil as a cryoprotectant'
_olex2_submission_special_instructions 'No special instructions were received'
_oxdiff_exptl_absorpt_empirical_details
;
Empirical correction (ABSPACK) includes:
- Absorption correction using spherical harmonics
- Frame scaling
- Detector area scaling
;
_oxdiff_exptl_absorpt_empirical_full_max 1.946
_oxdiff_exptl_absorpt_empirical_full_min 0.406

loop_
_space_group_symop_operation_xyz
'x, y, z'
'-x, y+1/2, -z'

loop_
_atom_site_label
_atom_site_type_symbol
_atom_site_fract_x
_atom_site_fract_y
_atom_site_fract_z
_atom_site_U_iso_or_equiv
_atom_site_adp_type
_atom_site_occupancy
_atom_site_site_symmetry_order
_atom_site_calc_flag
_atom_site_refinement_flags_posn
_atom_site_refinement_flags_adp
_atom_site_refinement_flags_occupancy
_atom_site_disorder_assembly
_atom_site_disorder_group
Se01 Se -0.29608(6) -0.08112(7) 0.49487(4) 0.0297(3) Uani 1 1 d . . . . .
O401 O -0.5022(4) -0.3997(5) 0.3363(2) 0.0244(14) Uani 1 1 d . . . . .
O402 O -0.6018(4) -0.3851(5) 0.3899(2) 0.0305(16) Uani 1 1 d . . . . .
O403 O -0.2761(4) -0.4428(4) 0.4692(2) 0.0206(13) Uani 1 1 d . . . . .
H403 H -0.256094 -0.427081 0.494961 0.031 Uiso 1 1 calc R U . . .
O404 O 0.1776(4) -0.6498(4) 0.4114(2) 0.0232(13) Uani 1 1 d . . . . .
O405 O 0.1325(4) -0.7963(5) 0.4240(3) 0.0323(16) Uani 1 1 d . . . . .
C401 C 0.0031(5) -0.4817(7) 0.4339(3) 0.0215(18) Uani 1 1 d . . . . .
H40A H 0.004386 -0.414736 0.443344 0.026 Uiso 1 1 calc R U . . .
H40B H -0.021654 -0.518580 0.457940 0.026 Uiso 1 1 calc R U . . .
C402 C 0.0940(6) -0.5155(7) 0.4297(3) 0.027(2) Uani 1 1 d . . . . .
H40E H 0.121845 -0.474999 0.408118 0.033 Uiso 1 1 calc R U . . .
H40F H 0.126011 -0.511083 0.459276 0.033 Uiso 1 1 calc R U . . .
C403 C 0.0924(6) -0.6178(7) 0.4133(3) 0.0228(18) Uani 1 1 d . . . . .
H40G H 0.064042 -0.657447 0.435543 0.027 Uiso 1 1 calc R U . . .
C404 C 0.0432(6) -0.6251(7) 0.3681(3) 0.0226(19) Uani 1 1 d . . . . .
H40J H 0.043976 -0.691140 0.357347 0.027 Uiso 1 1 calc R U . . .
H40K H 0.069760 -0.584942 0.345893 0.027 Uiso 1 1 calc R U . . .
C405 C -0.0468(5) -0.5936(6) 0.3723(3) 0.0178(17) Uani 1 1 d . . . . .
H405 H -0.069200 -0.635180 0.395792 0.021 Uiso 1 1 calc R U . . .
C406 C -0.1041(6) -0.6098(7) 0.3300(3) 0.025(2) Uani 1 1 d . . . . .
H40C H -0.097447 -0.675604 0.319640 0.030 Uiso 1 1 calc R U . . .
H40D H -0.086872 -0.567315 0.305874 0.030 Uiso 1 1 calc R U . . .
C407 C -0.1962(5) -0.5919(6) 0.3379(3) 0.0215(18) Uani 1 1 d . . . . .
H40H H -0.216284 -0.641487 0.357944 0.026 Uiso 1 1 calc R U . . .
H40I H -0.230049 -0.595795 0.308838 0.026 Uiso 1 1 calc R U . . .
C408 C -0.2089(5) -0.4935(6) 0.3594(3) 0.0199(18) Uani 1 1 d . . . . .
H408 H -0.198627 -0.443773 0.336595 0.024 Uiso 1 1 calc R U . . .
C409 C -0.1484(5) -0.4776(6) 0.4010(3) 0.0176(17) Uani 1 1 d . . . . .
H409 H -0.160895 -0.528011 0.423037 0.021 Uiso 1 1 calc R U . . .
C410 C -0.0542(5) -0.4911(6) 0.3903(3) 0.0181(17) Uani 1 1 d . . . . .
C411 C -0.1642(5) -0.3838(6) 0.4238(3) 0.0194(17) Uani 1 1 d . . . . .
H41D H -0.151104 -0.331850 0.403209 0.023 Uiso 1 1 calc R U . . .
H41E H -0.125666 -0.378247 0.451128 0.023 Uiso 1 1 calc R U . . .
C412 C -0.2559(6) -0.3721(6) 0.4373(3) 0.0196(18) Uani 1 1 d . . . . .
C413 C -0.3161(5) -0.3850(6) 0.3945(3) 0.0183(17) Uani 1 1 d . . . . .
C414 C -0.2995(5) -0.4826(6) 0.3740(3) 0.0189(17) Uani 1 1 d . . . . .
H414 H -0.306231 -0.530057 0.398391 0.023 Uiso 1 1 calc R U . . .
C415 C -0.3728(6) -0.4975(7) 0.3391(3) 0.0234(19) Uani 1 1 d . . . . .
H41I H -0.380265 -0.565069 0.331292 0.028 Uiso 1 1 calc R U . . .
H41J H -0.365387 -0.460907 0.311318 0.028 Uiso 1 1 calc R U . . .
C416 C -0.4463(6) -0.4600(6) 0.3643(3) 0.0209(18) Uani 1 1 d . . . . .
H416 H -0.478692 -0.513910 0.376105 0.025 Uiso 1 1 calc R U . . .
C417 C -0.4106(5) -0.3979(6) 0.4038(3) 0.0190(17) Uani 1 1 d . . . . .
H417 H -0.415345 -0.431953 0.432879 0.023 Uiso 1 1 calc R U . . .
C418 C -0.3045(5) -0.3061(6) 0.3607(3) 0.0205(18) Uani 1 1 d . . . . .
H41A H -0.250343 -0.313871 0.347449 0.031 Uiso 1 1 calc R U . . .
H41B H -0.305687 -0.244939 0.375994 0.031 Uiso 1 1 calc R U . . .
H41C H -0.349845 -0.308645 0.336849 0.031 Uiso 1 1 calc R U . . .
C419 C -0.0285(6) -0.4182(7) 0.3559(3) 0.0249(19) Uani 1 1 d . . . . .
H41F H 0.027965 -0.432777 0.346971 0.037 Uiso 1 1 calc R U . . .
H41G H -0.028751 -0.355141 0.369427 0.037 Uiso 1 1 calc R U . . .
H41H H -0.068330 -0.419941 0.329427 0.037 Uiso 1 1 calc R U . . .
C420 C -0.4691(5) -0.3105(7) 0.4016(3) 0.0223(19) Uani 1 1 d . . . . .
H420 H -0.437467 -0.256680 0.389152 0.027 Uiso 1 1 calc R U . . .
C421 C -0.5006(6) -0.2787(7) 0.4474(3) 0.026(2) Uani 1 1 d . . . . .
H42A H -0.521904 -0.213909 0.444778 0.039 Uiso 1 1 calc R U . . .
H42B H -0.454079 -0.281232 0.470576 0.039 Uiso 1 1 calc R U . . .
H42C H -0.545694 -0.320749 0.455738 0.039 Uiso 1 1 calc R U . . .
C422 C -0.5397(5) -0.3384(7) 0.3662(3) 0.0238(19) Uani 1 1 d . . . . .
C423 C -0.5785(6) -0.2565(7) 0.3385(4) 0.034(2) Uani 1 1 d . . . . .
H42D H -0.535653 -0.229488 0.319693 0.041 Uiso 1 1 calc R U . . .
H42E H -0.595969 -0.206476 0.359054 0.041 Uiso 1 1 calc R U . . .
C424 C -0.6555(7) -0.2883(9) 0.3077(4) 0.042(3) Uani 1 1 d . . . . .
H42K H -0.683405 -0.232386 0.293527 0.050 Uiso 1 1 calc R U . . .
H42L H -0.636793 -0.329599 0.283542 0.050 Uiso 1 1 calc R U . . .
C425 C -0.7169(6) -0.3412(10) 0.3350(4) 0.047(3) Uani 1 1 d . . . . .
H425 H -0.739961 -0.296177 0.356907 0.056 Uiso 1 1 calc R U . . .
C426 C -0.6712(6) -0.4199(10) 0.3615(4) 0.041(3) Uani 1 1 d . . . . .
H42I H -0.711133 -0.452506 0.380189 0.050 Uiso 1 1 calc R U . . .
H42J H -0.650306 -0.466604 0.340172 0.050 Uiso 1 1 calc R U . . .
C427 C -0.7896(8) -0.3806(12) 0.3052(6) 0.062(4) Uani 1 1 d . . . . .
H42F H -0.768434 -0.427722 0.284714 0.094 Uiso 1 1 calc R U . . .
H42G H -0.816831 -0.329275 0.287645 0.094 Uiso 1 1 calc R U . . .
H42H H -0.830299 -0.410133 0.323942 0.094 Uiso 1 1 calc R U . . .
C428 C -0.2669(5) -0.2764(6) 0.4563(3) 0.0167(17) Uani 1 1 d . . . . .
C429 C -0.2793(6) -0.1986(7) 0.4708(3) 0.0234(19) Uani 1 1 d . . . . .
C430 C -0.4038(5) -0.0514(6) 0.4643(3) 0.0201(18) Uani 1 1 d . . . . .
C431 C -0.4165(6) -0.0607(6) 0.4186(3) 0.0227(19) Uani 1 1 d . . . . .
H431 H -0.373000 -0.083947 0.401341 0.027 Uiso 1 1 calc R U . . .
C432 C -0.4942(7) -0.0356(7) 0.3978(3) 0.028(2) Uani 1 1 d . . . . .
H432 H -0.504513 -0.043391 0.366267 0.034 Uiso 1 1 calc R U . . .
C433 C -0.5565(6) 0.0007(7) 0.4233(4) 0.028(2) Uani 1 1 d . . . . .
H433 H -0.609261 0.017911 0.408946 0.033 Uiso 1 1 calc R U . . .
C434 C -0.5423(6) 0.0119(7) 0.4688(4) 0.031(2) Uani 1 1 d . . . . .
H434 H -0.584785 0.037923 0.485942 0.037 Uiso 1 1 calc R U . . .
C435 C -0.4648(6) -0.0152(6) 0.4903(3) 0.0237(19) Uani 1 1 d . . . . .
H435 H -0.454519 -0.008667 0.521892 0.028 Uiso 1 1 calc R U . . .
C436 C 0.1902(6) -0.7423(7) 0.4173(3) 0.0248(19) Uani 1 1 d . . . . .
C437 C 0.2809(6) -0.7714(8) 0.4156(4) 0.032(2) Uani 1 1 d . . . . .
H43A H 0.286556 -0.814098 0.390131 0.047 Uiso 1 1 calc R U . . .
H43B H 0.299379 -0.803731 0.443640 0.047 Uiso 1 1 calc R U . . .
H43C H 0.315693 -0.715297 0.412003 0.047 Uiso 1 1 calc R U . . .
Se02 Se 0.18587(7) 0.08591(11) 0.28432(4) 0.0435(3) Uani 1 1 d . . . . .
O301 O -0.1140(4) -0.1161(5) 0.3647(2) 0.0235(13) Uani 1 1 d . . . . .
O302 O -0.1694(4) 0.0274(5) 0.3388(2) 0.0256(14) Uani 1 1 d . . . . .
O303 O 0.1564(4) 0.0235(4) 0.4520(2) 0.0239(13) Uani 1 1 d . . . . .
H303 H 0.180780 0.072672 0.444030 0.036 Uiso 1 1 calc R U . . .
O304 O 0.4077(4) -0.3191(5) 0.6230(3) 0.0319(16) Uani 1 1 d . . . . .
O305 O 0.4801(6) -0.1887(6) 0.6452(3) 0.051(2) Uani 1 1 d . . . . .
C301 C 0.3383(6) -0.1836(7) 0.5176(3) 0.0220(18) Uani 1 1 d . . . . .
H30J H 0.366979 -0.170035 0.489895 0.026 Uiso 1 1 calc R U . . .
H30K H 0.324926 -0.122521 0.531566 0.026 Uiso 1 1 calc R U . . .
C302 C 0.3979(6) -0.2393(7) 0.5502(3) 0.026(2) Uani 1 1 d . . . . .
H30H H 0.416057 -0.297767 0.535537 0.031 Uiso 1 1 calc R U . . .
H30I H 0.448332 -0.200998 0.558704 0.031 Uiso 1 1 calc R U . . .
C303 C 0.3527(7) -0.2638(7) 0.5919(3) 0.029(2) Uani 1 1 d . . . . .
H30G H 0.336866 -0.204135 0.607131 0.035 Uiso 1 1 calc R U . . .
C304 C 0.2749(6) -0.3212(6) 0.5809(3) 0.026(2) Uani 1 1 d . . . . .
H30C H 0.247058 -0.335186 0.608806 0.031 Uiso 1 1 calc R U . . .
H30D H 0.290233 -0.381783 0.567118 0.031 Uiso 1 1 calc R U . . .
C305 C 0.2145(6) -0.2670(6) 0.5482(3) 0.0209(18) Uani 1 1 d . . . . .
H305 H 0.201154 -0.206992 0.563929 0.025 Uiso 1 1 calc R U . . .
C306 C 0.1314(6) -0.3179(6) 0.5395(3) 0.0222(18) Uani 1 1 d . . . . .
H30A H 0.140044 -0.376318 0.522183 0.027 Uiso 1 1 calc R U . . .
H30B H 0.108895 -0.335686 0.568443 0.027 Uiso 1 1 calc R U . . .
C307 C 0.0694(5) -0.2545(6) 0.5133(3) 0.0201(18) Uani 1 1 d . . . . .
H30E H 0.053987 -0.201806 0.532907 0.024 Uiso 1 1 calc R U . . .
H30F H 0.017812 -0.290915 0.504962 0.024 Uiso 1 1 calc R U . . .
C308 C 0.1037(6) -0.2133(6) 0.4701(3) 0.0214(18) Uani 1 1 d . . . . .
H308 H 0.108357 -0.265139 0.447600 0.026 Uiso 1 1 calc R U . . .
C309 C 0.1907(5) -0.1687(6) 0.4803(3) 0.0175(17) Uani 1 1 d . . . . .
H309 H 0.182367 -0.116069 0.501887 0.021 Uiso 1 1 calc R U . . .
C310 C 0.2552(5) -0.2371(6) 0.5048(3) 0.0160(16) Uiso 1 1 d . . . . .
C311 C 0.2227(5) -0.1219(6) 0.4375(3) 0.0195(17) Uani 1 1 d . . . . .
H31A H 0.277457 -0.091274 0.445294 0.023 Uiso 1 1 calc R U . . .
H31B H 0.231363 -0.171246 0.414774 0.023 Uiso 1 1 calc R U . . .
C312 C 0.1610(5) -0.0483(7) 0.4173(3) 0.0211(18) Uani 1 1 d . . . . .
C313 C 0.0742(5) -0.0945(6) 0.4065(3) 0.0200(18) Uani 1 1 d . . . . .
C314 C 0.0448(6) -0.1381(6) 0.4501(3) 0.0201(18) Uani 1 1 d . . . . .
H314 H 0.045233 -0.085882 0.472628 0.024 Uiso 1 1 calc R U . . .
C315 C -0.0472(5) -0.1612(7) 0.4379(3) 0.0221(18) Uani 1 1 d . . . . .
H31F H -0.079358 -0.163233 0.465137 0.027 Uiso 1 1 calc R U . . .
H31G H -0.052854 -0.222759 0.422287 0.027 Uiso 1 1 calc R U . . .
C316 C -0.0783(5) -0.0810(7) 0.4067(3) 0.0216(18) Uani 1 1 d . . . . .
H316 H -0.118809 -0.039508 0.421605 0.026 Uiso 1 1 calc R U . . .
C317 C 0.0000(5) -0.0242(6) 0.3938(3) 0.0193(17) Uani 1 1 d . . . . .
H317 H 0.006358 0.034277 0.412515 0.023 Uiso 1 1 calc R U . . .
C318 C 0.0807(5) -0.1692(6) 0.3689(3) 0.0197(17) Uani 1 1 d . . . . .
H31C H 0.098087 -0.138485 0.341560 0.030 Uiso 1 1 calc R U . . .
H31D H 0.025938 -0.199300 0.362593 0.030 Uiso 1 1 calc R U . . .
H31E H 0.122275 -0.217064 0.378775 0.030 Uiso 1 1 calc R U . . .
C319 C 0.2730(6) -0.3213(6) 0.4749(3) 0.0235(19) Uani 1 1 d . . . . .
H31H H 0.300971 -0.370984 0.493223 0.035 Uiso 1 1 calc R U . . .
H31I H 0.309322 -0.301415 0.451461 0.035 Uiso 1 1 calc R U . . .
H31J H 0.219957 -0.345547 0.460907 0.035 Uiso 1 1 calc R U . . .
C320 C -0.0214(6) 0.0021(7) 0.3439(3) 0.0240(19) Uani 1 1 d . . . . .
H320 H 0.020176 -0.029588 0.325293 0.029 Uiso 1 1 calc R U . . .
C321 C -0.0175(6) 0.1075(7) 0.3352(4) 0.029(2) Uani 1 1 d . . . . .
H32A H -0.017296 0.118998 0.302812 0.043 Uiso 1 1 calc R U . . .
H32B H 0.033779 0.133438 0.350410 0.043 Uiso 1 1 calc R U . . .
H32C H -0.066592 0.138191 0.346915 0.043 Uiso 1 1 calc R U . . .
C322 C -0.1081(5) -0.0429(7) 0.3324(3) 0.0220(18) Uani 1 1 d . . . . .
C323 C -0.1194(6) -0.0863(7) 0.2862(3) 0.0230(18) Uani 1 1 d . . . . .
H32I H -0.078558 -0.138295 0.283767 0.028 Uiso 1 1 calc R U . . .
H32J H -0.108123 -0.038203 0.263316 0.028 Uiso 1 1 calc R U . . .
C324 C -0.2086(6) -0.1245(7) 0.2773(3) 0.0223(18) Uani 1 1 d . . . . .
H32K H -0.217150 -0.143860 0.245355 0.027 Uiso 1 1 calc R U . . .
H32L H -0.216036 -0.180844 0.296198 0.027 Uiso 1 1 calc R U . . .
C325 C -0.2737(6) -0.0504(8) 0.2875(3) 0.028(2) Uani 1 1 d . . . . .
H325 H -0.271004 0.001834 0.265064 0.033 Uiso 1 1 calc R U . . .
C326 C -0.2544(6) -0.0101(8) 0.3336(3) 0.029(2) Uani 1 1 d . . . . .
H32D H -0.294882 0.040943 0.338938 0.034 Uiso 1 1 calc R U . . .
H32E H -0.261132 -0.059908 0.356327 0.034 Uiso 1 1 calc R U . . .
C327 C -0.3634(6) -0.0902(8) 0.2845(3) 0.0263(19) Uani 1 1 d . . . . .
H32F H -0.377273 -0.114106 0.253993 0.040 Uiso 1 1 calc R U . . .
H32G H -0.402955 -0.040236 0.291285 0.040 Uiso 1 1 calc R U . . .
H32H H -0.367088 -0.141775 0.306151 0.040 Uiso 1 1 calc R U . . .
C328 C 0.1893(6) -0.0041(7) 0.3759(3) 0.0238(19) Uani 1 1 d . . . . .
C329 C 0.1988(6) 0.0284(8) 0.3399(4) 0.031(2) Uani 1 1 d . . . . .
C330 C 0.2949(7) 0.0663(8) 0.2630(4) 0.036(2) Uani 1 1 d . . . . .
C331 C 0.3436(7) -0.0103(8) 0.2776(4) 0.041(3) Uani 1 1 d . . . . .
H331 H 0.325232 -0.052371 0.299704 0.049 Uiso 1 1 calc R U . . .
C332 C 0.4197(7) -0.0237(9) 0.2590(4) 0.038(3) Uani 1 1 d . . . . .
H332 H 0.453896 -0.075596 0.268732 0.046 Uiso 1 1 calc R U . . .
C333 C 0.4476(8) 0.0361(11) 0.2266(4) 0.048(3) Uani 1 1 d . . . . .
H333 H 0.500299 0.025807 0.214443 0.058 Uiso 1 1 calc R U . . .
C334 C 0.3969(8) 0.1122(10) 0.2121(4) 0.045(3) Uani 1 1 d . . . . .
H334 H 0.415131 0.153870 0.189727 0.054 Uiso 1 1 calc R U . . .
C335 C 0.3208(7) 0.1270(10) 0.2300(4) 0.040(3) Uani 1 1 d . . . . .
H335 H 0.286262 0.178405 0.219924 0.047 Uiso 1 1 calc R U . . .
C336 C 0.4669(8) -0.2728(8) 0.6480(4) 0.042(3) Uani 1 1 d . . . . .
C337 C 0.5177(12) -0.3348(10) 0.6782(7) 0.081(6) Uani 1 1 d . . . . .
H33A H 0.480881 -0.378977 0.692808 0.121 Uiso 1 1 calc R U . . .
H33B H 0.548865 -0.296775 0.701164 0.121 Uiso 1 1 calc R U . . .
H33C H 0.557217 -0.370223 0.660921 0.121 Uiso 1 1 calc R U . . .
Se03 Se -0.28619(8) -0.41715(9) -0.00297(5) 0.0452(3) Uani 1 1 d . . . . .
O00E O -0.2644(4) -0.0579(4) 0.0333(2) 0.0235(14) Uani 1 1 d . . . . .
H00E H -0.240142 -0.062208 0.009226 0.035 Uiso 1 1 calc R U . . .
O00F O -0.5741(4) -0.1278(5) 0.1017(2) 0.0322(16) Uani 1 1 d . . . . .
O00I O 0.2023(4) 0.1434(5) 0.1060(3) 0.0387(19) Uani 1 1 d . . . . .
O00M O 0.1647(5) 0.2903(5) 0.0860(3) 0.0377(18) Uani 1 1 d . . . . .
O009 O -0.4653(4) -0.1224(5) 0.1587(2) 0.0263(14) Uani 1 1 d . . . . .
C201 C 0.0215(6) -0.0194(8) 0.0737(4) 0.033(2) Uani 1 1 d . . . . .
H20I H -0.009346 0.019847 0.050585 0.040 Uiso 1 1 calc R U . . .
H20J H 0.022211 -0.084920 0.062263 0.040 Uiso 1 1 calc R U . . .
C202 C 0.1130(6) 0.0169(8) 0.0804(4) 0.035(2) Uani 1 1 d . . . . .
H20G H 0.146716 -0.027098 0.100082 0.043 Uiso 1 1 calc R U . . .
H20H H 0.138273 0.019693 0.050984 0.043 Uiso 1 1 calc R U . . .
C203 C 0.1143(6) 0.1136(8) 0.1014(4) 0.033(2) Uani 1 1 d . . . . .
H203 H 0.082570 0.157958 0.080371 0.040 Uiso 1 1 calc R U . . .
C204 C 0.0750(6) 0.1138(7) 0.1449(4) 0.032(2) Uani 1 1 d . . . . .
H20C H 0.077831 0.177927 0.158021 0.038 Uiso 1 1 calc R U . . .
H20D H 0.105868 0.070275 0.166120 0.038 Uiso 1 1 calc R U . . .
C205 C -0.0167(6) 0.0825(8) 0.1379(3) 0.029(2) Uani 1 1 d . . . . .
H205 H -0.044209 0.127068 0.115392 0.034 Uiso 1 1 calc R U . . .
C206 C -0.0639(6) 0.0919(8) 0.1803(3) 0.029(2) Uani 1 1 d . . . . .
H20A H -0.056270 0.156187 0.192845 0.034 Uiso 1 1 calc R U . . .
H20B H -0.041589 0.046096 0.203158 0.034 Uiso 1 1 calc R U . . .
C207 C -0.1583(6) 0.0728(7) 0.1687(3) 0.0257(19) Uani 1 1 d . . . . .
H20E H -0.188049 0.073714 0.196773 0.031 Uiso 1 1 calc R U . . .
H20F H -0.181657 0.124170 0.149114 0.031 Uiso 1 1 calc R U . . .
C208 C -0.1748(6) -0.0209(7) 0.1451(3) 0.0235(18) Uani 1 1 d . . . . .
H208 H -0.159294 -0.073084 0.166689 0.028 Uiso 1 1 calc R U . . .
C209 C -0.1231(6) -0.0310(7) 0.1039(3) 0.0252(19) Uani 1 1 d . . . . .
H209 H -0.140566 0.021702 0.083008 0.030 Uiso 1 1 calc R U . . .
C210 C -0.0258(6) -0.0175(7) 0.1168(3) 0.027(2) Uani 1 1 d . . . . .
C211 C -0.1418(6) -0.1216(7) 0.0785(4) 0.027(2) Uani 1 1 d . . . . .
H21C H -0.124614 -0.175592 0.098116 0.033 Uiso 1 1 calc R U . . .
H21D H -0.107858 -0.123569 0.051939 0.033 Uiso 1 1 calc R U . . .
C212 C -0.2386(6) -0.1329(6) 0.0622(3) 0.025(2) Uani 1 1 d . . . . .
C213 C -0.2900(5) -0.1251(6) 0.1045(3) 0.0198(17) Uani 1 1 d . . . . .
C214 C -0.2683(5) -0.0317(7) 0.1287(3) 0.0224(18) Uani 1 1 d . . . . .
H214 H -0.280022 0.019198 0.105908 0.027 Uiso 1 1 calc R U . . .
C215 C -0.3364(5) -0.0233(7) 0.1620(3) 0.0229(18) Uani 1 1 d . . . . .
H21A H -0.342761 0.042679 0.172052 0.027 Uiso 1 1 calc R U . . .
H21B H -0.324020 -0.064105 0.188582 0.027 Uiso 1 1 calc R U . . .
C216 C -0.4155(6) -0.0573(7) 0.1341(3) 0.025(2) Uani 1 1 d . . . . .
H216 H -0.450313 -0.002188 0.123176 0.031 Uiso 1 1 calc R U . . .
C217 C -0.3845(5) -0.1150(6) 0.0930(3) 0.0196(17) Uani 1 1 d . . . . .
H217 H -0.394458 -0.077471 0.064674 0.024 Uiso 1 1 calc R U . . .
C218 C -0.2693(5) -0.2092(7) 0.1356(3) 0.0237(19) Uani 1 1 d . . . . .
H21H H -0.212829 -0.201453 0.150117 0.036 Uiso 1 1 calc R U . . .
H21I H -0.271739 -0.267549 0.117901 0.036 Uiso 1 1 calc R U . . .
H21J H -0.310240 -0.212449 0.158618 0.036 Uiso 1 1 calc R U . . .
C219 C 0.0073(7) -0.0955(8) 0.1492(4) 0.037(2) Uani 1 1 d . . . . .
H21E H 0.067186 -0.085378 0.157107 0.056 Uiso 1 1 calc R U . . .
H21F H -0.000829 -0.157078 0.134653 0.056 Uiso 1 1 calc R U . . .
H21G H -0.023514 -0.093618 0.176562 0.056 Uiso 1 1 calc R U . . .
C220 C -0.4423(6) -0.2036(7) 0.0911(3) 0.025(2) Uani 1 1 d . . . . .
H220 H -0.408471 -0.258884 0.102633 0.030 Uiso 1 1 calc R U . . .
C221 C -0.4791(7) -0.2268(7) 0.0444(3) 0.029(2) Uani 1 1 d . . . . .
H22A H -0.514172 -0.174162 0.032958 0.043 Uiso 1 1 calc R U . . .
H22B H -0.513491 -0.283931 0.045548 0.043 Uiso 1 1 calc R U . . .
H22C H -0.433675 -0.237346 0.024524 0.043 Uiso 1 1 calc R U . . .
C222 C -0.5079(6) -0.1796(8) 0.1259(3) 0.028(2) Uani 1 1 d . . . . .
C223 C -0.5437(7) -0.2641(8) 0.1492(4) 0.037(3) Uani 1 1 d . . . . .
H22F H -0.566197 -0.309893 0.126408 0.045 Uiso 1 1 calc R U . . .
H22G H -0.498462 -0.295565 0.168027 0.045 Uiso 1 1 calc R U . . .
C224 C -0.6129(8) -0.2348(12) 0.1785(5) 0.054(4) Uani 1 1 d . . . . .
H22H H -0.588887 -0.196041 0.203849 0.065 Uiso 1 1 calc R U . . .
H22I H -0.638549 -0.291628 0.191100 0.065 Uiso 1 1 calc R U . . .
C225 C -0.6795(7) -0.1787(12) 0.1517(4) 0.053(4) Uani 1 1 d . . . . .
H225 H -0.705433 -0.220441 0.127490 0.063 Uiso 1 1 calc R U . . .
C226 C -0.6375(7) -0.0980(10) 0.1296(4) 0.046(3) Uani 1 1 d . . . . .
H22D H -0.680298 -0.061574 0.111341 0.055 Uiso 1 1 calc R U . . .
H22E H -0.612295 -0.055475 0.153220 0.055 Uiso 1 1 calc R U . . .
C227 C -0.7489(8) -0.1438(15) 0.1799(5) 0.074(6) Uani 1 1 d . . . . .
H22J H -0.724276 -0.106932 0.205352 0.111 Uiso 1 1 calc R U . . .
H22K H -0.779290 -0.197926 0.191266 0.111 Uiso 1 1 calc R U . . .
H22L H -0.787773 -0.104082 0.161440 0.111 Uiso 1 1 calc R U . . .
C228 C -0.2507(6) -0.2246(6) 0.0400(3) 0.0231(19) Uani 1 1 d . . . . .
C229 C -0.2665(7) -0.3014(8) 0.0231(4) 0.035(2) Uani 1 1 d . . . . .
C230 C -0.3818(6) -0.4536(7) 0.0295(4) 0.031(2) Uani 1 1 d . . . . .
C231 C -0.3781(7) -0.4536(7) 0.0751(4) 0.033(2) Uani 1 1 d . . . . .
H231 H -0.327923 -0.436033 0.092013 0.039 Uiso 1 1 calc R U . . .
C232 C -0.4494(7) -0.4798(7) 0.0967(4) 0.034(2) Uani 1 1 d . . . . .
H232 H -0.448283 -0.477067 0.128624 0.040 Uiso 1 1 calc R U . . .
C233 C -0.5225(7) -0.5099(8) 0.0723(4) 0.037(2) Uani 1 1 d . . . . .
H233 H -0.570096 -0.529372 0.087384 0.045 Uiso 1 1 calc R U . . .
C234 C -0.5240(7) -0.5108(8) 0.0262(4) 0.035(2) Uani 1 1 d . . . . .
H234 H -0.573039 -0.532091 0.009366 0.042 Uiso 1 1 calc R U . . .
C235 C -0.4547(7) -0.4808(7) 0.0035(4) 0.031(2) Uani 1 1 d . . . . .
H235 H -0.456913 -0.478854 -0.028395 0.037 Uiso 1 1 calc R U . . .
C236 C 0.2197(6) 0.2343(7) 0.0979(4) 0.030(2) Uani 1 1 d . . . . .
C237 C 0.3109(6) 0.2558(9) 0.1030(5) 0.048(3) Uani 1 1 d . . . . .
H23A H 0.334986 0.229445 0.131391 0.072 Uiso 1 1 calc R U . . .
H23B H 0.319058 0.324359 0.102998 0.072 Uiso 1 1 calc R U . . .
H23C H 0.338796 0.227913 0.077864 0.072 Uiso 1 1 calc R U . . .
Se04 Se -0.38343(8) -0.01755(12) -0.18876(5) 0.0500(4) Uani 1 1 d . . . . .
O101 O 0.0634(4) 0.1150(5) -0.1348(2) 0.0246(14) Uani 1 1 d . . . . .
O102 O 0.1099(4) -0.0233(5) -0.1679(2) 0.0293(15) Uani 1 1 d . . . . .
O103 O -0.1770(5) -0.0328(5) -0.0456(2) 0.0280(14) Uani 1 1 d . . . . .
H103 H -0.182924 -0.083579 -0.059941 0.042 Uiso 1 1 calc R U . . .
O104 O -0.3548(5) 0.3224(6) 0.1413(2) 0.0366(17) Uani 1 1 d . . . . .
O105 O -0.4196(7) 0.1934(7) 0.1663(4) 0.068(3) Uani 1 1 d . . . . .
C101 C -0.3285(5) 0.1855(7) 0.0326(3) 0.0221(18) Uani 1 1 d . . . . .
H10A H -0.367586 0.173056 0.006013 0.027 Uiso 1 1 calc R U . . .
H10B H -0.312277 0.123961 0.046239 0.027 Uiso 1 1 calc R U . . .
C102 C -0.3748(6) 0.2442(7) 0.0671(3) 0.028(2) Uani 1 1 d . . . . .
H10C H -0.395709 0.303747 0.053063 0.034 Uiso 1 1 calc R U . . .
H10D H -0.423515 0.208277 0.076888 0.034 Uiso 1 1 calc R U . . .
C103 C -0.3150(7) 0.2656(7) 0.1070(3) 0.029(2) Uani 1 1 d . . . . .
H10E H -0.295075 0.204768 0.121008 0.034 Uiso 1 1 calc R U . . .
C104 C -0.2392(7) 0.3214(8) 0.0935(3) 0.031(2) Uani 1 1 d . . . . .
H10F H -0.257677 0.382523 0.080169 0.037 Uiso 1 1 calc R U . . .
H10G H -0.200866 0.334208 0.120320 0.037 Uiso 1 1 calc R U . . .
C105 C -0.1936(6) 0.2643(7) 0.0593(3) 0.026(2) Uani 1 1 d . . . . .
H105 H -0.175995 0.204267 0.074862 0.031 Uiso 1 1 calc R U . . .
C106 C -0.1125(6) 0.3128(8) 0.0472(3) 0.031(2) Uani 1 1 d . . . . .
H10H H -0.078899 0.330790 0.075058 0.037 Uiso 1 1 calc R U . . .
H10I H -0.126178 0.370948 0.029830 0.037 Uiso 1 1 calc R U . . .
C107 C -0.0614(6) 0.2459(7) 0.0192(3) 0.027(2) Uani 1 1 d . . . . .
H10J H -0.011968 0.280223 0.009205 0.032 Uiso 1 1 calc R U . . .
H10K H -0.040576 0.192815 0.038481 0.032 Uiso 1 1 calc R U . . .
C108 C -0.1119(5) 0.2066(6) -0.0219(3) 0.0200(18) Uani 1 1 d . . . . .
H108 H -0.124125 0.259206 -0.043724 0.024 Uiso 1 1 calc R U . . .
C109 C -0.1959(6) 0.1639(7) -0.0091(3) 0.0224(19) Uani 1 1 d . . . . .
H109 H -0.181039 0.111329 0.012396 0.027 Uiso 1 1 calc R U . . .
C110 C -0.2486(6) 0.2349(7) 0.0168(3) 0.0226(19) Uani 1 1 d . . . . .
C111 C -0.2425(6) 0.1190(6) -0.0496(3) 0.0225(18) Uani 1 1 d . . . . .
H11A H -0.261244 0.169709 -0.070831 0.027 Uiso 1 1 calc R U . . .
H11B H -0.293450 0.087823 -0.039517 0.027 Uiso 1 1 calc R U . . .
C112 C -0.1919(6) 0.0450(7) -0.0756(3) 0.026(2) Uani 1 1 d . . . . .
C113 C -0.1080(5) 0.0897(7) -0.0890(3) 0.0215(17) Uani 1 1 d . . . . .
C114 C -0.0629(6) 0.1291(6) -0.0453(3) 0.0200(17) Uani 1 1 d . . . . .
H114 H -0.056796 0.075173 -0.023719 0.024 Uiso 1 1 calc R U . . .
C115 C 0.0253(6) 0.1520(7) -0.0592(3) 0.028(2) Uani 1 1 d . . . . .
H11C H 0.026786 0.214958 -0.073506 0.033 Uiso 1 1 calc R U . . .
H11D H 0.066564 0.150633 -0.032867 0.033 Uiso 1 1 calc R U . . .
C116 C 0.0433(6) 0.0759(7) -0.0920(3) 0.0243(19) Uani 1 1 d . . . . .
H116 H 0.088446 0.032481 -0.079567 0.029 Uiso 1 1 calc R U . . .
C117 C -0.0400(6) 0.0216(7) -0.1044(3) 0.0239(19) Uani 1 1 d . . . . .
H117 H -0.040911 -0.038080 -0.086488 0.029 Uiso 1 1 calc R U . . .
C118 C -0.1270(6) 0.1675(7) -0.1244(3) 0.026(2) Uani 1 1 d . . . . .
H11E H -0.074125 0.194222 -0.133499 0.039 Uiso 1 1 calc R U . . .
H11F H -0.160514 0.217281 -0.111522 0.039 Uiso 1 1 calc R U . . .
H11G H -0.158335 0.140329 -0.150729 0.039 Uiso 1 1 calc R U . . .
C119 C -0.2757(7) 0.3192(7) -0.0123(3) 0.030(2) Uani 1 1 d . . . . .
H11H H -0.225890 0.351791 -0.022043 0.045 Uiso 1 1 calc R U . . .
H11I H -0.308473 0.362683 0.005091 0.045 Uiso 1 1 calc R U . . .
H11J H -0.310142 0.297434 -0.038793 0.045 Uiso 1 1 calc R U . . .
C120 C -0.0360(5) -0.0021(6) -0.1541(3) 0.0216(18) Uani 1 1 d . . . . .
H120 H -0.085442 0.027457 -0.171066 0.026 Uiso 1 1 calc R U . . .
C121 C -0.0379(6) -0.1100(7) -0.1639(4) 0.029(2) Uani 1 1 d . . . . .
H12A H 0.006486 -0.141277 -0.144979 0.043 Uiso 1 1 calc R U . . .
H12B H -0.028701 -0.120975 -0.195633 0.043 Uiso 1 1 calc R U . . .
H12C H -0.092581 -0.135701 -0.157103 0.043 Uiso 1 1 calc R U . . .
C122 C 0.0436(6) 0.0467(7) -0.1683(3) 0.027(2) Uani 1 1 d . . . . .
C123 C 0.0361(6) 0.0957(8) -0.2140(3) 0.031(2) Uani 1 1 d . . . . .
H12D H -0.006073 0.146863 -0.213395 0.037 Uiso 1 1 calc R U . . .
H12E H 0.016192 0.049807 -0.237378 0.037 Uiso 1 1 calc R U . . .
C124 C 0.1199(7) 0.1372(8) -0.2261(4) 0.032(2) Uani 1 1 d . . . . .
H12F H 0.114203 0.161441 -0.257365 0.039 Uiso 1 1 calc R U . . .
H12G H 0.134884 0.190856 -0.205909 0.039 Uiso 1 1 calc R U . . .
C125 C 0.1892(7) 0.0645(8) -0.2222(3) 0.033(2) Uani 1 1 d . . . . .
H125 H 0.176032 0.014887 -0.245450 0.040 Uiso 1 1 calc R U . . .
C126 C 0.1881(6) 0.0181(8) -0.1762(4) 0.033(2) Uani 1 1 d . . . . .
H12H H 0.232090 -0.031133 -0.173582 0.039 Uiso 1 1 calc R U . . .
H12I H 0.202176 0.066142 -0.152713 0.039 Uiso 1 1 calc R U . . .
C127 C 0.2742(6) 0.1039(8) -0.2297(4) 0.035(2) Uani 1 1 d . . . . .
H12J H 0.272346 0.135910 -0.258904 0.052 Uiso 1 1 calc R U . . .
H12K H 0.315244 0.052517 -0.229324 0.052 Uiso 1 1 calc R U . . .
H12L H 0.290456 0.149122 -0.205790 0.052 Uiso 1 1 calc R U . . .
C128 C -0.2480(6) 0.0160(7) -0.1144(3) 0.028(2) Uani 1 1 d . . . . .
C129 C -0.2974(6) 0.0012(7) -0.1460(3) 0.028(2) Uani 1 1 d . . . . .
C130 C -0.3255(7) -0.0805(9) -0.2336(4) 0.040(3) Uani 1 1 d . . . . .
C131 C -0.2397(7) -0.1028(9) -0.2270(4) 0.038(3) Uani 1 1 d . . . . .
H131 H -0.208900 -0.088361 -0.199403 0.046 Uiso 1 1 calc R U . . .
C132 C -0.2011(8) -0.1467(10) -0.2621(4) 0.049(3) Uani 1 1 d . . . . .
H132 H -0.143070 -0.161640 -0.258189 0.059 Uiso 1 1 calc R U . . .
C133 C -0.2438(8) -0.1687(11) -0.3013(4) 0.049(3) Uani 1 1 d . . . . .
H133 H -0.215729 -0.199284 -0.324406 0.059 Uiso 1 1 calc R U . . .
C134 C -0.3290(9) -0.1467(9) -0.3082(4) 0.045(3) Uani 1 1 d . . . . .
H134 H -0.359093 -0.160128 -0.336070 0.054 Uiso 1 1 calc R U . . .
C135 C -0.3688(7) -0.1046(8) -0.2732(4) 0.035(2) Uani 1 1 d . . . . .
H135 H -0.427351 -0.092392 -0.276907 0.042 Uiso 1 1 calc R U . . .
C136 C -0.3975(9) 0.2779(10) 0.1702(4) 0.047(3) Uani 1 1 d . . . . .
C137 C -0.4183(10) 0.3398(11) 0.2087(4) 0.057(4) Uani 1 1 d . . . . .
H13A H -0.371675 0.338763 0.231861 0.086 Uiso 1 1 calc R U . . .
H13B H -0.469322 0.316454 0.221470 0.086 Uiso 1 1 calc R U . . .
H13C H -0.427445 0.404544 0.197947 0.086 Uiso 1 1 calc R U . . .

loop_
_atom_site_aniso_label
_atom_site_aniso_U_11
_atom_site_aniso_U_22
_atom_site_aniso_U_33
_atom_site_aniso_U_23
_atom_site_aniso_U_13
_atom_site_aniso_U_12
Se01 0.0228(5) 0.0166(5) 0.0489(6) -0.0091(4) -0.0030(4) 0.0040(4)
O401 0.015(3) 0.026(4) 0.033(3) -0.005(3) 0.007(2) 0.004(3)
O402 0.020(3) 0.029(4) 0.044(4) -0.009(3) 0.012(3) -0.003(3)
O403 0.017(3) 0.014(3) 0.032(3) 0.004(2) 0.006(3) -0.002(2)
O404 0.013(3) 0.017(3) 0.040(4) 0.002(3) 0.003(3) 0.001(2)
O405 0.025(4) 0.015(3) 0.057(5) 0.002(3) 0.005(3) 0.003(3)
C401 0.011(4) 0.020(4) 0.034(5) -0.005(4) 0.005(3) 0.000(3)
C402 0.024(5) 0.022(5) 0.036(5) -0.004(4) -0.001(4) 0.006(4)
C403 0.018(4) 0.019(4) 0.032(5) 0.000(4) 0.003(4) 0.004(4)
C404 0.021(4) 0.017(4) 0.030(5) -0.002(4) 0.005(4) 0.004(4)
C405 0.016(4) 0.010(4) 0.028(4) -0.002(3) 0.008(3) 0.001(3)
C406 0.025(5) 0.018(4) 0.033(5) -0.007(4) 0.007(4) 0.007(4)
C407 0.021(4) 0.011(4) 0.032(5) -0.003(4) 0.002(3) 0.002(3)
C408 0.021(4) 0.016(4) 0.024(4) 0.003(3) 0.008(3) 0.007(3)
C409 0.014(4) 0.010(4) 0.031(4) 0.001(3) 0.010(3) 0.001(3)
C410 0.012(4) 0.008(4) 0.035(5) -0.001(3) 0.007(3) 0.003(3)
C411 0.015(4) 0.017(4) 0.026(4) 0.003(3) 0.001(3) -0.003(3)
C412 0.020(4) 0.010(4) 0.030(5) 0.003(3) 0.008(3) -0.001(3)
C413 0.015(4) 0.016(4) 0.025(4) 0.004(3) 0.010(3) 0.003(3)
C414 0.017(4) 0.012(4) 0.028(4) -0.001(3) 0.004(3) 0.005(3)
C415 0.023(4) 0.021(5) 0.026(4) 0.001(4) 0.005(4) 0.002(4)
C416 0.018(4) 0.012(4) 0.033(5) 0.001(4) 0.004(4) 0.000(3)
C417 0.017(4) 0.006(4) 0.035(5) 0.004(3) 0.007(3) 0.003(3)
C418 0.014(4) 0.016(4) 0.032(5) 0.000(4) 0.008(3) 0.003(3)
C419 0.022(4) 0.017(4) 0.037(5) 0.003(4) 0.011(4) -0.001(4)
C420 0.015(4) 0.019(4) 0.034(5) 0.001(4) 0.008(4) 0.005(3)
C421 0.020(4) 0.023(5) 0.035(5) -0.001(4) 0.008(4) 0.004(4)
C422 0.011(4) 0.022(5) 0.039(5) -0.005(4) 0.008(4) 0.001(3)
C423 0.016(4) 0.021(5) 0.065(7) -0.008(5) -0.002(4) 0.004(4)
C424 0.023(5) 0.045(7) 0.057(7) -0.012(6) -0.009(5) 0.013(5)
C425 0.016(5) 0.066(9) 0.058(7) -0.033(7) 0.005(5) 0.010(5)
C426 0.025(5) 0.050(7) 0.051(7) -0.023(6) 0.013(4) -0.007(5)
C427 0.035(7) 0.076(11) 0.077(10) -0.032(8) 0.004(6) -0.003(7)
C428 0.005(3) 0.011(4) 0.034(5) 0.001(3) 0.002(3) 0.001(3)
C429 0.017(4) 0.022(5) 0.032(5) 0.002(4) 0.002(4) 0.000(4)
C430 0.008(4) 0.012(4) 0.041(5) 0.001(4) 0.004(3) 0.003(3)
C431 0.018(4) 0.013(4) 0.039(5) 0.000(3) 0.014(4) 0.009(3)
C432 0.036(5) 0.018(5) 0.032(5) 0.003(4) 0.004(4) 0.000(4)
C433 0.020(4) 0.020(5) 0.043(6) 0.002(4) 0.006(4) 0.004(4)
C434 0.022(5) 0.023(5) 0.049(6) -0.001(4) 0.014(4) -0.001(4)
C435 0.029(5) 0.012(4) 0.030(5) -0.007(4) 0.005(4) 0.008(4)
C436 0.027(5) 0.016(4) 0.031(5) -0.003(4) 0.003(4) 0.005(4)
C437 0.027(5) 0.036(6) 0.032(5) 0.004(4) 0.003(4) 0.005(4)
Se02 0.0272(6) 0.0589(8) 0.0454(7) 0.0262(6) 0.0085(5) 0.0071(6)
O301 0.014(3) 0.028(3) 0.029(3) 0.002(3) 0.002(2) -0.004(3)
O302 0.020(3) 0.023(3) 0.034(4) -0.002(3) 0.002(3) 0.001(3)
O303 0.025(3) 0.016(3) 0.031(3) -0.003(3) -0.001(3) 0.002(3)
O304 0.030(4) 0.020(3) 0.043(4) 0.002(3) -0.012(3) 0.005(3)
O305 0.046(5) 0.030(5) 0.073(6) 0.001(4) -0.022(4) 0.005(4)
C301 0.019(4) 0.019(4) 0.027(5) 0.000(4) 0.002(3) 0.001(4)
C302 0.013(4) 0.031(5) 0.034(5) -0.005(4) 0.002(4) 0.009(4)
C303 0.032(5) 0.024(5) 0.030(5) 0.003(4) -0.004(4) 0.012(4)
C304 0.034(5) 0.012(4) 0.031(5) 0.004(4) 0.006(4) 0.004(4)
C305 0.020(4) 0.018(4) 0.026(4) 0.000(4) 0.003(3) 0.003(3)
C306 0.026(5) 0.011(4) 0.030(5) 0.005(4) 0.007(4) 0.006(3)
C307 0.014(4) 0.018(4) 0.028(5) 0.003(4) -0.001(3) -0.001(3)
C308 0.020(4) 0.017(4) 0.027(5) 0.000(4) 0.001(3) -0.001(3)
C309 0.016(4) 0.018(4) 0.019(4) 0.001(3) 0.000(3) -0.006(3)
C311 0.014(4) 0.019(4) 0.026(4) 0.000(4) 0.007(3) 0.002(3)
C312 0.017(4) 0.022(4) 0.024(4) 0.003(4) 0.002(3) -0.001(3)
C313 0.017(4) 0.017(4) 0.027(4) 0.002(3) 0.001(3) -0.001(3)
C314 0.020(4) 0.020(4) 0.020(4) -0.005(3) 0.000(3) 0.002(3)
C315 0.018(4) 0.026(5) 0.023(4) 0.002(4) 0.006(3) -0.002(4)
C316 0.014(4) 0.025(4) 0.026(4) 0.006(4) 0.004(3) 0.008(4)
C317 0.017(4) 0.013(4) 0.028(4) 0.001(3) 0.002(3) -0.004(3)
C318 0.018(4) 0.013(4) 0.029(5) 0.001(3) 0.005(3) -0.004(3)
C319 0.023(4) 0.012(4) 0.036(5) 0.002(4) 0.004(4) 0.000(3)
C320 0.022(4) 0.020(5) 0.030(5) -0.005(4) 0.007(4) -0.002(4)
C321 0.028(5) 0.021(5) 0.038(5) 0.007(4) 0.003(4) -0.002(4)
C322 0.017(4) 0.024(4) 0.025(4) 0.002(4) 0.002(3) 0.000(4)
C323 0.024(4) 0.021(4) 0.025(4) -0.001(4) 0.004(3) 0.006(4)
C324 0.022(4) 0.018(4) 0.027(5) -0.002(4) 0.000(4) -0.001(4)
C325 0.023(5) 0.036(6) 0.024(5) 0.003(4) 0.002(4) -0.002(4)
C326 0.019(4) 0.036(5) 0.031(5) -0.005(4) 0.003(4) -0.001(4)
C327 0.021(4) 0.030(5) 0.029(5) -0.003(4) 0.003(3) 0.000(4)
C328 0.018(4) 0.022(5) 0.031(5) 0.005(4) 0.004(3) -0.002(4)
C329 0.025(5) 0.033(6) 0.035(6) 0.000(5) 0.002(4) -0.005(4)
C330 0.027(5) 0.039(6) 0.041(6) -0.002(5) -0.005(4) -0.002(5)
C331 0.031(5) 0.031(6) 0.058(7) 0.005(5) -0.010(5) -0.003(5)
C332 0.025(5) 0.039(6) 0.049(6) -0.011(5) -0.009(4) 0.002(5)
C333 0.040(7) 0.066(9) 0.039(6) -0.019(6) 0.006(5) 0.003(6)
C334 0.040(6) 0.067(9) 0.030(6) -0.001(5) 0.011(5) -0.005(6)
C335 0.031(6) 0.057(7) 0.031(5) 0.009(5) 0.005(4) -0.004(5)
C336 0.050(7) 0.024(6) 0.048(7) -0.006(5) -0.017(5) 0.001(5)
C337 0.089(12) 0.031(7) 0.111(14) 0.003(8) -0.074(11) -0.001(7)
Se03 0.0444(7) 0.0285(6) 0.0661(8) -0.0190(6) 0.0294(6) -0.0074(5)
O00E 0.025(3) 0.021(3) 0.026(3) 0.004(3) 0.010(3) -0.003(2)
O00F 0.019(3) 0.039(4) 0.039(4) -0.011(3) 0.001(3) 0.002(3)
O00I 0.014(3) 0.028(4) 0.074(6) 0.010(4) 0.009(3) -0.004(3)
O00M 0.028(4) 0.021(4) 0.065(5) 0.009(3) 0.013(4) -0.003(3)
O009 0.022(3) 0.026(3) 0.031(4) -0.002(3) 0.003(3) 0.002(3)
C201 0.029(5) 0.029(5) 0.043(6) -0.002(5) 0.015(4) -0.001(4)
C202 0.022(5) 0.029(5) 0.058(7) 0.003(5) 0.014(5) 0.003(4)
C203 0.012(4) 0.035(6) 0.053(7) 0.012(5) 0.004(4) -0.009(4)
C204 0.017(4) 0.023(5) 0.055(7) 0.005(4) 0.000(4) -0.004(4)
C205 0.021(4) 0.027(5) 0.038(5) 0.005(4) 0.004(4) -0.003(4)
C206 0.022(4) 0.027(5) 0.037(5) 0.000(4) 0.003(4) -0.005(4)
C207 0.022(4) 0.027(5) 0.029(5) 0.008(4) 0.007(4) 0.003(4)
C208 0.020(4) 0.022(5) 0.029(5) 0.005(4) 0.004(3) 0.006(4)
C209 0.018(4) 0.025(5) 0.033(5) 0.004(4) 0.004(4) -0.005(4)
C210 0.019(4) 0.019(4) 0.043(5) 0.004(4) 0.013(4) 0.005(4)
C211 0.018(4) 0.019(4) 0.047(6) 0.003(4) 0.016(4) 0.009(4)
C212 0.030(5) 0.015(4) 0.033(5) 0.002(4) 0.015(4) 0.002(4)
C213 0.014(4) 0.017(4) 0.029(5) 0.001(4) 0.007(3) 0.002(3)
C214 0.016(4) 0.025(5) 0.027(4) -0.001(4) 0.004(3) 0.002(4)
C215 0.018(4) 0.023(5) 0.028(4) -0.004(4) 0.007(3) 0.003(4)
C216 0.019(4) 0.030(5) 0.028(5) 0.000(4) 0.004(3) 0.001(4)
C217 0.014(4) 0.020(4) 0.025(4) -0.003(4) 0.003(3) 0.002(3)
C218 0.013(4) 0.022(5) 0.036(5) 0.004(4) 0.000(4) 0.005(3)
C219 0.034(6) 0.024(6) 0.054(7) 0.009(5) 0.003(5) -0.001(4)
C220 0.018(4) 0.027(5) 0.031(5) 0.001(4) 0.007(4) 0.003(4)
C221 0.032(5) 0.026(5) 0.029(5) -0.007(4) 0.001(4) 0.000(4)
C222 0.015(4) 0.037(6) 0.032(5) -0.008(4) 0.002(4) 0.010(4)
C223 0.027(5) 0.035(6) 0.051(7) -0.006(5) 0.012(5) -0.012(5)
C224 0.044(7) 0.076(10) 0.046(7) -0.022(7) 0.022(6) -0.022(7)
C225 0.025(6) 0.088(11) 0.045(7) -0.033(7) 0.008(5) -0.015(6)
C226 0.025(5) 0.072(9) 0.041(6) -0.031(6) -0.003(4) 0.014(6)
C227 0.034(7) 0.136(16) 0.054(8) -0.056(10) 0.010(6) -0.012(8)
C228 0.025(5) 0.014(4) 0.032(5) -0.002(4) 0.011(4) -0.010(4)
C229 0.028(5) 0.040(6) 0.040(6) 0.002(5) 0.016(4) 0.006(5)
C230 0.027(5) 0.020(5) 0.047(6) 0.007(4) 0.009(4) 0.001(4)
C231 0.027(5) 0.020(5) 0.051(6) -0.006(4) 0.001(4) 0.008(4)
C232 0.047(6) 0.023(5) 0.032(5) 0.001(4) 0.003(5) -0.001(5)
C233 0.029(5) 0.027(5) 0.058(7) 0.002(5) 0.013(5) -0.005(4)
C234 0.032(5) 0.027(5) 0.046(6) -0.012(5) 0.001(4) -0.003(4)
C235 0.033(5) 0.028(5) 0.032(5) -0.008(4) 0.012(4) 0.000(4)
C236 0.023(5) 0.026(5) 0.043(6) -0.001(4) 0.013(4) -0.007(4)
C237 0.012(5) 0.044(7) 0.089(10) 0.009(7) 0.007(5) -0.007(5)
Se04 0.0276(6) 0.0769(10) 0.0450(7) -0.0282(7) -0.0016(5) 0.0031(6)
O101 0.023(3) 0.026(4) 0.026(3) -0.001(3) 0.007(3) -0.007(3)
O102 0.023(3) 0.025(4) 0.041(4) 0.002(3) 0.009(3) 0.003(3)
O103 0.037(4) 0.020(3) 0.028(3) 0.000(3) 0.007(3) 0.000(3)
O104 0.044(4) 0.036(4) 0.031(4) 0.000(3) 0.011(3) 0.017(4)
O105 0.086(8) 0.047(6) 0.076(7) 0.009(5) 0.051(6) 0.007(5)
C101 0.014(4) 0.021(4) 0.032(5) -0.002(4) 0.008(3) -0.002(3)
C102 0.026(5) 0.028(5) 0.032(5) 0.005(4) 0.005(4) 0.005(4)
C103 0.034(5) 0.023(5) 0.030(5) -0.002(4) 0.007(4) 0.011(4)
C104 0.040(6) 0.028(5) 0.026(5) -0.004(4) 0.002(4) 0.012(5)
C105 0.029(5) 0.019(5) 0.029(5) 0.004(4) 0.008(4) 0.005(4)
C106 0.029(5) 0.036(6) 0.028(5) -0.005(4) -0.002(4) -0.002(4)
C107 0.021(4) 0.029(5) 0.030(5) -0.001(4) 0.000(4) 0.003(4)
C108 0.015(4) 0.021(5) 0.023(4) 0.003(4) 0.003(3) -0.002(3)
C109 0.018(4) 0.027(5) 0.022(4) -0.001(4) 0.003(3) 0.002(4)
C110 0.023(4) 0.020(4) 0.026(5) -0.002(4) 0.004(4) 0.012(4)
C111 0.018(4) 0.019(4) 0.031(5) -0.004(4) 0.002(3) 0.004(3)
C112 0.028(5) 0.025(5) 0.024(5) -0.006(4) 0.002(4) -0.005(4)
C113 0.018(4) 0.017(4) 0.030(4) 0.003(4) 0.004(3) -0.001(4)
C114 0.022(4) 0.012(4) 0.026(4) 0.000(3) 0.007(3) -0.005(3)
C115 0.025(5) 0.031(5) 0.028(5) -0.007(4) 0.003(4) -0.002(4)
C116 0.023(4) 0.025(5) 0.025(4) 0.001(4) 0.003(3) -0.003(4)
C117 0.029(5) 0.016(4) 0.027(5) 0.003(4) 0.008(4) -0.007(4)
C118 0.028(5) 0.028(5) 0.023(4) -0.004(4) 0.003(4) -0.002(4)
C119 0.036(5) 0.027(5) 0.026(5) -0.003(4) 0.002(4) 0.007(4)
C120 0.019(4) 0.016(4) 0.030(5) -0.002(4) 0.005(3) -0.004(3)
C121 0.020(4) 0.023(5) 0.043(6) -0.004(4) 0.006(4) -0.010(4)
C122 0.027(5) 0.028(5) 0.026(5) 0.000(4) 0.001(4) -0.005(4)
C123 0.033(5) 0.033(6) 0.027(5) 0.002(4) 0.007(4) -0.001(5)
C124 0.032(5) 0.034(6) 0.032(5) 0.004(4) 0.007(4) -0.007(4)
C125 0.033(5) 0.042(7) 0.026(5) -0.012(4) 0.007(4) -0.011(5)
C126 0.026(5) 0.035(6) 0.039(6) -0.003(5) 0.016(4) 0.001(4)
C127 0.029(5) 0.037(6) 0.041(6) -0.010(5) 0.018(4) -0.005(4)
C128 0.030(5) 0.023(5) 0.029(5) -0.008(4) 0.001(4) -0.006(4)
C129 0.027(5) 0.027(5) 0.032(5) -0.008(4) 0.005(4) -0.003(4)
C130 0.045(6) 0.043(6) 0.032(5) 0.002(5) 0.003(4) -0.021(6)
C131 0.032(5) 0.052(8) 0.030(5) -0.016(5) 0.004(4) -0.007(5)
C132 0.040(7) 0.063(9) 0.044(7) -0.023(6) 0.004(5) -0.001(6)
C133 0.046(7) 0.074(9) 0.030(6) -0.016(6) 0.014(5) -0.002(7)
C134 0.054(8) 0.044(7) 0.036(6) -0.007(5) 0.006(5) -0.014(6)
C135 0.037(6) 0.036(6) 0.031(5) -0.005(4) -0.003(4) 0.000(5)
C136 0.052(8) 0.045(8) 0.045(7) 0.006(6) 0.017(6) 0.010(6)
C137 0.072(10) 0.060(9) 0.042(7) 0.006(6) 0.027(7) 0.025(7)

loop_
_atom_type_symbol
_atom_type_description
_atom_type_scat_dispersion_real
_atom_type_scat_dispersion_imag
_atom_type_scat_source
C C 0.0181 0.0091 'International Tables Vol C Tables 4.2.6.8 and 6.1.1.4'
H H 0.0000 0.0000 'International Tables Vol C Tables 4.2.6.8 and 6.1.1.4'
O O 0.0492 0.0322 'International Tables Vol C Tables 4.2.6.8 and 6.1.1.4'
Se Se -0.7943 1.1372 'International Tables Vol C Tables 4.2.6.8 and 6.1.1.4'

loop_
_geom_angle_atom_site_label_1
_geom_angle_atom_site_label_2
_geom_angle_atom_site_label_3
_geom_angle
_geom_angle_site_symmetry_1
_geom_angle_site_symmetry_3
_geom_angle_publ_flag
C429 Se01 C430 99.3(4) . . ?
C422 O401 C416 105.7(7) . . ?
C422 O402 C426 113.8(8) . . ?
C412 O403 H403 109.5 . . ?
C436 O404 C403 116.0(7) . . ?
H40A C401 H40B 107.6 . . ?
C402 C401 H40A 108.7 . . ?
C402 C401 H40B 108.7 . . ?
C402 C401 C410 114.3(7) . . ?
C410 C401 H40A 108.7 . . ?
C410 C401 H40B 108.7 . . ?
C401 C402 H40E 109.9 . . ?
C401 C402 H40F 109.9 . . ?
H40E C402 H40F 108.3 . . ?
C403 C402 C401 109.0(8) . . ?
C403 C402 H40E 109.9 . . ?
C403 C402 H40F 109.9 . . ?
O404 C403 C402 108.4(7) . . ?
O404 C403 H40G 108.7 . . ?
O404 C403 C404 112.2(7) . . ?
C402 C403 H40G 108.7 . . ?
C404 C403 C402 110.2(8) . . ?
C404 C403 H40G 108.7 . . ?
C403 C404 H40J 109.6 . . ?
C403 C404 H40K 109.6 . . ?
C403 C404 C405 110.1(7) . . ?
H40J C404 H40K 108.2 . . ?
C405 C404 H40J 109.6 . . ?
C405 C404 H40K 109.6 . . ?
C404 C405 H405 105.6 . . ?
C404 C405 C406 114.0(7) . . ?
C404 C405 C410 113.3(7) . . ?
C406 C405 H405 105.6 . . ?
C406 C405 C410 111.8(7) . . ?
C410 C405 H405 105.6 . . ?
C405 C406 H40C 109.2 . . ?
C405 C406 H40D 109.2 . . ?
C405 C406 C407 112.2(7) . . ?
H40C C406 H40D 107.9 . . ?
C407 C406 H40C 109.2 . . ?
C407 C406 H40D 109.2 . . ?
C406 C407 H40H 109.3 . . ?
C406 C407 H40I 109.3 . . ?
C406 C407 C408 111.5(7) . . ?
H40H C407 H40I 108.0 . . ?
C408 C407 H40H 109.3 . . ?
C408 C407 H40I 109.3 . . ?
C407 C408 H408 108.7 . . ?
C409 C408 C407 111.8(7) . . ?
C409 C408 H408 108.7 . . ?
C409 C408 C414 107.8(7) . . ?
C414 C408 C407 110.9(7) . . ?
C414 C408 H408 108.7 . . ?
C408 C409 H409 106.5 . . ?
C408 C409 C410 112.1(7) . . ?
C410 C409 H409 106.5 . . ?
C411 C409 C408 112.0(7) . . ?
C411 C409 H409 106.5 . . ?
C411 C409 C410 112.8(7) . . ?
C401 C410 C405 108.4(7) . . ?
C401 C410 C409 109.8(7) . . ?
C405 C410 C409 106.2(7) . . ?
C419 C410 C401 109.6(7) . . ?
C419 C410 C405 111.8(7) . . ?
C419 C410 C409 111.0(7) . . ?
C409 C411 H41D 108.9 . . ?
C409 C411 H41E 108.9 . . ?
C409 C411 C412 113.3(7) . . ?
H41D C411 H41E 107.7 . . ?
C412 C411 H41D 108.9 . . ?
C412 C411 H41E 108.9 . . ?
O403 C412 C411 110.8(7) . . ?
O403 C412 C413 108.0(7) . . ?
O403 C412 C428 110.3(7) . . ?
C411 C412 C413 108.5(7) . . ?
C428 C412 C411 109.5(7) . . ?
C428 C412 C413 109.7(7) . . ?
C412 C413 C417 114.8(7) . . ?
C414 C413 C412 108.4(7) . . ?
C414 C413 C417 99.1(7) . . ?
C418 C413 C412 111.0(7) . . ?
C418 C413 C414 111.4(7) . . ?
C418 C413 C417 111.4(7) . . ?
C408 C414 H414 106.7 . . ?
C413 C414 C408 113.0(7) . . ?
C413 C414 H414 106.7 . . ?
C415 C414 C408 118.8(7) . . ?
C415 C414 C413 104.4(7) . . ?
C415 C414 H414 106.7 . . ?
C414 C415 H41I 111.5 . . ?
C414 C415 H41J 111.5 . . ?
C414 C415 C416 101.2(7) . . ?
H41I C415 H41J 109.3 . . ?
C416 C415 H41I 111.5 . . ?
C416 C415 H41J 111.5 . . ?
O401 C416 C415 112.5(7) . . ?
O401 C416 H416 109.8 . . ?
O401 C416 C417 106.3(7) . . ?
C415 C416 H416 109.8 . . ?
C415 C416 C417 108.4(7) . . ?
C417 C416 H416 109.8 . . ?
C413 C417 H417 109.9 . . ?
C416 C417 C413 104.1(7) . . ?
C416 C417 H417 109.9 . . ?
C416 C417 C420 103.5(7) . . ?
C420 C417 C413 119.0(7) . . ?
C420 C417 H417 109.9 . . ?
C413 C418 H41A 109.5 . . ?
C413 C418 H41B 109.5 . . ?
C413 C418 H41C 109.5 . . ?
H41A C418 H41B 109.5 . . ?
H41A C418 H41C 109.5 . . ?
H41B C418 H41C 109.5 . . ?
C410 C419 H41F 109.5 . . ?
C410 C419 H41G 109.5 . . ?
C410 C419 H41H 109.5 . . ?
H41F C419 H41G 109.5 . . ?
H41F C419 H41H 109.5 . . ?
H41G C419 H41H 109.5 . . ?
C417 C420 H420 107.9 . . ?
C417 C420 C421 115.2(8) . . ?
C421 C420 H420 107.9 . . ?
C422 C420 C417 103.5(7) . . ?
C422 C420 H420 107.9 . . ?
C422 C420 C421 114.2(7) . . ?
C420 C421 H42A 109.5 . . ?
C420 C421 H42B 109.5 . . ?
C420 C421 H42C 109.5 . . ?
H42A C421 H42B 109.5 . . ?
H42A C421 H42C 109.5 . . ?
H42B C421 H42C 109.5 . . ?
O401 C422 O402 111.6(7) . . ?
O401 C422 C420 105.6(7) . . ?
O401 C422 C423 107.4(8) . . ?
O402 C422 C420 106.4(8) . . ?
O402 C422 C423 110.6(7) . . ?
C423 C422 C420 115.1(8) . . ?
C422 C423 H42D 109.2 . . ?
C422 C423 H42E 109.2 . . ?
C422 C423 C424 112.0(9) . . ?
H42D C423 H42E 107.9 . . ?
C424 C423 H42D 109.2 . . ?
C424 C423 H42E 109.2 . . ?
C423 C424 H42K 109.7 . . ?
C423 C424 H42L 109.7 . . ?
H42K C424 H42L 108.2 . . ?
C425 C424 C423 110.0(10) . . ?
C425 C424 H42K 109.7 . . ?
C425 C424 H42L 109.7 . . ?
C424 C425 H425 108.4 . . ?
C424 C425 C426 109.6(9) . . ?
C424 C425 C427 111.3(12) . . ?
C426 C425 H425 108.4 . . ?
C427 C425 H425 108.4 . . ?
C427 C425 C426 110.7(12) . . ?
O402 C426 C425 112.1(10) . . ?
O402 C426 H42I 109.2 . . ?
O402 C426 H42J 109.2 . . ?
C425 C426 H42I 109.2 . . ?
C425 C426 H42J 109.2 . . ?
H42I C426 H42J 107.9 . . ?
C425 C427 H42F 109.5 . . ?
C425 C427 H42G 109.5 . . ?
C425 C427 H42H 109.5 . . ?
H42F C427 H42G 109.5 . . ?
H42F C427 H42H 109.5 . . ?
H42G C427 H42H 109.5 . . ?
C429 C428 C412 177.1(9) . . ?
C428 C429 Se01 177.8(9) . . ?
C431 C430 Se01 120.8(6) . . ?
C431 C430 C435 122.0(8) . . ?
C435 C430 Se01 117.1(7) . . ?
C430 C431 H431 120.6 . . ?
C430 C431 C432 118.9(8) . . ?
C432 C431 H431 120.6 . . ?
C431 C432 H432 120.0 . . ?
C433 C432 C431 120.1(9) . . ?
C433 C432 H432 120.0 . . ?
C432 C433 H433 119.8 . . ?
C434 C433 C432 120.5(9) . . ?
C434 C433 H433 119.8 . . ?
C433 C434 H434 120.0 . . ?
C433 C434 C435 119.9(9) . . ?
C435 C434 H434 120.0 . . ?
C430 C435 C434 118.6(9) . . ?
C430 C435 H435 120.7 . . ?
C434 C435 H435 120.7 . . ?
O404 C436 C437 113.6(8) . . ?
O405 C436 O404 121.8(8) . . ?
O405 C436 C437 124.6(9) . . ?
C436 C437 H43A 109.5 . . ?
C436 C437 H43B 109.5 . . ?
C436 C437 H43C 109.5 . . ?
H43A C437 H43B 109.5 . . ?
H43A C437 H43C 109.5 . . ?
H43B C437 H43C 109.5 . . ?
C329 Se02 C330 100.7(5) . . ?
C322 O301 C316 107.3(7) . . ?
C322 O302 C326 112.1(7) . . ?
C312 O303 H303 109.5 . . ?
C336 O304 C303 117.5(8) . . ?
H30J C301 H30K 107.8 . . ?
C302 C301 H30J 109.0 . . ?
C302 C301 H30K 109.0 . . ?
C302 C301 C310 112.8(8) . . ?
C310 C301 H30J 109.0 . . ?
C310 C301 H30K 109.0 . . ?
C301 C302 H30H 109.9 . . ?
C301 C302 H30I 109.9 . . ?
H30H C302 H30I 108.3 . . ?
C303 C302 C301 109.1(7) . . ?
C303 C302 H30H 109.9 . . ?
C303 C302 H30I 109.9 . . ?
O304 C303 C302 110.1(8) . . ?
O304 C303 H30G 109.0 . . ?
O304 C303 C304 107.5(8) . . ?
C302 C303 H30G 109.0 . . ?
C304 C303 C302 112.1(8) . . ?
C304 C303 H30G 109.0 . . ?
C303 C304 H30C 109.6 . . ?
C303 C304 H30D 109.6 . . ?
C303 C304 C305 110.1(8) . . ?
H30C C304 H30D 108.1 . . ?
C305 C304 H30C 109.6 . . ?
C305 C304 H30D 109.6 . . ?
C304 C305 H305 105.9 . . ?
C304 C305 C310 112.7(7) . . ?
C306 C305 C304 112.1(8) . . ?
C306 C305 H305 105.9 . . ?
C306 C305 C310 113.5(7) . . ?
C310 C305 H305 105.9 . . ?
C305 C306 H30A 109.7 . . ?
C305 C306 H30B 109.7 . . ?
H30A C306 H30B 108.2 . . ?
C307 C306 C305 109.8(7) . . ?
C307 C306 H30A 109.7 . . ?
C307 C306 H30B 109.7 . . ?
C306 C307 H30E 108.9 . . ?
C306 C307 H30F 108.9 . . ?
C306 C307 C308 113.5(7) . . ?
H30E C307 H30F 107.7 . . ?
C308 C307 H30E 108.9 . . ?
C308 C307 H30F 108.9 . . ?
C307 C308 H308 109.1 . . ?
C309 C308 C307 110.8(7) . . ?
C309 C308 H308 109.1 . . ?
C314 C308 C307 110.4(7) . . ?
C314 C308 H308 109.1 . . ?
C314 C308 C309 108.5(7) . . ?
C308 C309 H309 106.0 . . ?
C308 C309 C310 113.3(7) . . ?
C308 C309 C311 110.8(7) . . ?
C310 C309 H309 106.0 . . ?
C311 C309 H309 106.0 . . ?
C311 C309 C310 114.0(7) . . ?
C301 C310 C309 109.7(7) . . ?
C305 C310 C301 109.2(7) . . ?
C305 C310 C309 105.1(7) . . ?
C319 C310 C301 109.6(7) . . ?
C319 C310 C305 112.3(7) . . ?
C319 C310 C309 110.9(7) . . ?
C309 C311 H31A 109.2 . . ?
C309 C311 H31B 109.2 . . ?
H31A C311 H31B 107.9 . . ?
C312 C311 C309 112.1(7) . . ?
C312 C311 H31A 109.2 . . ?
C312 C311 H31B 109.2 . . ?
O303 C312 C311 105.0(7) . . ?
O303 C312 C313 110.8(7) . . ?
O303 C312 C328 109.1(8) . . ?
C311 C312 C313 109.7(7) . . ?
C328 C312 C311 113.1(7) . . ?
C328 C312 C313 109.0(7) . . ?
C312 C313 C317 115.6(7) . . ?
C312 C313 C318 109.7(7) . . ?
C314 C313 C312 108.3(7) . . ?
C314 C313 C317 100.8(7) . . ?
C314 C313 C318 111.9(7) . . ?
C318 C313 C317 110.2(7) . . ?
C308 C314 C313 113.4(7) . . ?
C308 C314 H314 106.3 . . ?
C308 C314 C315 120.3(8) . . ?
C313 C314 H314 106.3 . . ?
C315 C314 C313 103.3(7) . . ?
C315 C314 H314 106.3 . . ?
C314 C315 H31F 110.8 . . ?
C314 C315 H31G 110.8 . . ?
C314 C315 C316 104.6(7) . . ?
H31F C315 H31G 108.9 . . ?
C316 C315 H31F 110.8 . . ?
C316 C315 H31G 110.8 . . ?
O301 C316 C315 111.5(8) . . ?
O301 C316 H316 111.1 . . ?
O301 C316 C317 104.1(7) . . ?
C315 C316 H316 111.1 . . ?
C315 C316 C317 107.6(7) . . ?
C317 C316 H316 111.1 . . ?
C313 C317 H317 110.1 . . ?
C316 C317 C313 102.6(7) . . ?
C316 C317 H317 110.1 . . ?
C320 C317 C313 119.7(7) . . ?
C320 C317 C316 103.5(7) . . ?
C320 C317 H317 110.1 . . ?
C313 C318 H31C 109.5 . . ?
C313 C318 H31D 109.5 . . ?
C313 C318 H31E 109.5 . . ?
H31C C318 H31D 109.5 . . ?
H31C C318 H31E 109.5 . . ?
H31D C318 H31E 109.5 . . ?
C310 C319 H31H 109.5 . . ?
C310 C319 H31I 109.5 . . ?
C310 C319 H31J 109.5 . . ?
H31H C319 H31I 109.5 . . ?
H31H C319 H31J 109.5 . . ?
H31I C319 H31J 109.5 . . ?
C317 C320 H320 108.2 . . ?
C321 C320 C317 113.0(8) . . ?
C321 C320 H320 108.2 . . ?
C321 C320 C322 114.6(8) . . ?
C322 C320 C317 104.4(7) . . ?
C322 C320 H320 108.2 . . ?
C320 C321 H32A 109.5 . . ?
C320 C321 H32B 109.5 . . ?
C320 C321 H32C 109.5 . . ?
H32A C321 H32B 109.5 . . ?
H32A C321 H32C 109.5 . . ?
H32B C321 H32C 109.5 . . ?
O301 C322 C320 104.6(7) . . ?
O301 C322 C323 108.1(8) . . ?
O302 C322 O301 110.1(7) . . ?
O302 C322 C320 107.2(7) . . ?
O302 C322 C323 111.6(7) . . ?
C323 C322 C320 114.9(7) . . ?
C322 C323 H32I 109.5 . . ?
C322 C323 H32J 109.5 . . ?
C322 C323 C324 110.8(7) . . ?
H32I C323 H32J 108.1 . . ?
C324 C323 H32I 109.5 . . ?
C324 C323 H32J 109.5 . . ?
C323 C324 H32K 109.4 . . ?
C323 C324 H32L 109.4 . . ?
H32K C324 H32L 108.0 . . ?
C325 C324 C323 111.2(8) . . ?
C325 C324 H32K 109.4 . . ?
C325 C324 H32L 109.4 . . ?
C324 C325 H325 108.4 . . ?
C324 C325 C327 112.4(8) . . ?
C326 C325 C324 110.2(8) . . ?
C326 C325 H325 108.4 . . ?
C326 C325 C327 109.1(8) . . ?
C327 C325 H325 108.4 . . ?
O302 C326 C325 111.7(8) . . ?
O302 C326 H32D 109.3 . . ?
O302 C326 H32E 109.3 . . ?
C325 C326 H32D 109.3 . . ?
C325 C326 H32E 109.3 . . ?
H32D C326 H32E 107.9 . . ?
C325 C327 H32F 109.5 . . ?
C325 C327 H32G 109.5 . . ?
C325 C327 H32H 109.5 . . ?
H32F C327 H32G 109.5 . . ?
H32F C327 H32H 109.5 . . ?
H32G C327 H32H 109.5 . . ?
C329 C328 C312 169.2(10) . . ?
C328 C329 Se02 165.8(9) . . ?
C331 C330 Se02 120.9(9) . . ?
C331 C330 C335 121.2(11) . . ?
C335 C330 Se02 117.8(9) . . ?
C330 C331 H331 121.0 . . ?
C332 C331 C330 118.1(11) . . ?
C332 C331 H331 121.0 . . ?
C331 C332 H332 119.0 . . ?
C333 C332 C331 122.0(11) . . ?
C333 C332 H332 119.0 . . ?
C332 C333 H333 120.6 . . ?
C332 C333 C334 118.9(11) . . ?
C334 C333 H333 120.6 . . ?
C333 C334 H334 119.9 . . ?
C335 C334 C333 120.3(12) . . ?
C335 C334 H334 119.9 . . ?
C330 C335 H335 120.2 . . ?
C334 C335 C330 119.6(12) . . ?
C334 C335 H335 120.2 . . ?
O304 C336 C337 112.9(10) . . ?
O305 C336 O304 124.4(11) . . ?
O305 C336 C337 122.7(11) . . ?
C336 C337 H33A 109.5 . . ?
C336 C337 H33B 109.5 . . ?
C336 C337 H33C 109.5 . . ?
H33A C337 H33B 109.5 . . ?
H33A C337 H33C 109.5 . . ?
H33B C337 H33C 109.5 . . ?
C229 Se03 C230 98.4(5) . . ?
C212 O00E H00E 109.5 . . ?
C226 O00F C222 112.8(8) . . ?
C236 O00I C203 117.9(8) . . ?
C222 O009 C216 105.7(7) . . ?
H20I C201 H20J 107.7 . . ?
C202 C201 H20I 108.9 . . ?
C202 C201 H20J 108.9 . . ?
C210 C201 H20I 108.9 . . ?
C210 C201 H20J 108.9 . . ?
C210 C201 C202 113.6(9) . . ?
C201 C202 H20G 109.7 . . ?
C201 C202 H20H 109.7 . . ?
H20G C202 H20H 108.2 . . ?
C203 C202 C201 110.0(8) . . ?
C203 C202 H20G 109.7 . . ?
C203 C202 H20H 109.7 . . ?
O00I C203 C202 106.7(8) . . ?
O00I C203 H203 108.7 . . ?
O00I C203 C204 112.2(9) . . ?
C202 C203 H203 108.7 . . ?
C204 C203 C202 111.7(9) . . ?
C204 C203 H203 108.7 . . ?
C203 C204 H20C 109.7 . . ?
C203 C204 H20D 109.7 . . ?
C203 C204 C205 109.8(9) . . ?
H20C C204 H20D 108.2 . . ?
C205 C204 H20C 109.7 . . ?
C205 C204 H20D 109.7 . . ?
C204 C205 H205 106.3 . . ?
C204 C205 C210 112.4(8) . . ?
C206 C205 C204 112.6(9) . . ?
C206 C205 H205 106.3 . . ?
C206 C205 C210 112.2(8) . . ?
C210 C205 H205 106.3 . . ?
C205 C206 H20A 109.8 . . ?
C205 C206 H20B 109.8 . . ?
C205 C206 C207 109.3(8) . . ?
H20A C206 H20B 108.3 . . ?
C207 C206 H20A 109.8 . . ?
C207 C206 H20B 109.8 . . ?
C206 C207 H20E 109.0 . . ?
C206 C207 H20F 109.0 . . ?
H20E C207 H20F 107.8 . . ?
C208 C207 C206 113.1(8) . . ?
C208 C207 H20E 109.0 . . ?
C208 C207 H20F 109.0 . . ?
C207 C208 H208 108.8 . . ?
C207 C208 C209 111.5(8) . . ?
C207 C208 C214 111.5(7) . . ?
C209 C208 H208 108.8 . . ?
C209 C208 C214 107.4(7) . . ?
C214 C208 H208 108.8 . . ?
C208 C209 H209 106.7 . . ?
C208 C209 C210 111.5(8) . . ?
C210 C209 H209 106.7 . . ?
C211 C209 C208 112.5(8) . . ?
C211 C209 H209 106.7 . . ?
C211 C209 C210 112.4(8) . . ?
C201 C210 C205 108.5(8) . . ?
C201 C210 C209 109.0(8) . . ?
C201 C210 C219 110.3(8) . . ?
C205 C210 C209 105.7(7) . . ?
C219 C210 C205 112.6(9) . . ?
C219 C210 C209 110.7(8) . . ?
C209 C211 H21C 109.0 . . ?
C209 C211 H21D 109.0 . . ?
C209 C211 C212 113.1(7) . . ?
H21C C211 H21D 107.8 . . ?
C212 C211 H21C 109.0 . . ?
C212 C211 H21D 109.0 . . ?
O00E C212 C211 110.3(7) . . ?
O00E C212 C213 107.1(7) . . ?
O00E C212 C228 111.5(8) . . ?
C213 C212 C211 107.4(8) . . ?
C228 C212 C211 108.7(8) . . ?
C228 C212 C213 111.7(8) . . ?
C214 C213 C212 109.1(7) . . ?
C217 C213 C212 112.9(8) . . ?
C217 C213 C214 102.3(7) . . ?
C218 C213 C212 109.3(7) . . ?
C218 C213 C214 110.8(8) . . ?
C218 C213 C217 112.2(7) . . ?
C208 C214 H214 106.1 . . ?
C213 C214 C208 114.6(7) . . ?
C213 C214 H214 106.1 . . ?
C215 C214 C208 120.2(8) . . ?
C215 C214 C213 102.9(7) . . ?
C215 C214 H214 106.1 . . ?
C214 C215 H21A 111.2 . . ?
C214 C215 H21B 111.2 . . ?
C214 C215 C216 102.7(7) . . ?
H21A C215 H21B 109.1 . . ?
C216 C215 H21A 111.2 . . ?
C216 C215 H21B 111.2 . . ?
O009 C216 C215 112.6(8) . . ?
O009 C216 H216 110.4 . . ?
O009 C216 C217 105.9(7) . . ?
C215 C216 H216 110.4 . . ?
C215 C216 C217 107.0(7) . . ?
C217 C216 H216 110.4 . . ?
C213 C217 C216 103.3(7) . . ?
C213 C217 H217 109.8 . . ?
C213 C217 C220 120.4(8) . . ?
C216 C217 H217 109.8 . . ?
C220 C217 C216 103.2(7) . . ?
C220 C217 H217 109.8 . . ?
C213 C218 H21H 109.5 . . ?
C213 C218 H21I 109.5 . . ?
C213 C218 H21J 109.5 . . ?
H21H C218 H21I 109.5 . . ?
H21H C218 H21J 109.5 . . ?
H21I C218 H21J 109.5 . . ?
C210 C219 H21E 109.5 . . ?
C210 C219 H21F 109.5 . . ?
C210 C219 H21G 109.5 . . ?
H21E C219 H21F 109.5 . . ?
H21E C219 H21G 109.5 . . ?
H21F C219 H21G 109.5 . . ?
C217 C220 H220 108.3 . . ?
C217 C220 C222 103.0(8) . . ?
C221 C220 C217 113.7(8) . . ?
C221 C220 H220 108.3 . . ?
C221 C220 C222 115.0(8) . . ?
C222 C220 H220 108.3 . . ?
C220 C221 H22A 109.5 . . ?
C220 C221 H22B 109.5 . . ?
C220 C221 H22C 109.5 . . ?
H22A C221 H22B 109.5 . . ?
H22A C221 H22C 109.5 . . ?
H22B C221 H22C 109.5 . . ?
O00F C222 C220 106.4(8) . . ?
O00F C222 C223 110.3(8) . . ?
O009 C222 O00F 110.9(8) . . ?
O009 C222 C220 105.8(7) . . ?
O009 C222 C223 108.4(9) . . ?
C223 C222 C220 115.1(9) . . ?
C222 C223 H22F 109.4 . . ?
C222 C223 H22G 109.4 . . ?
H22F C223 H22G 108.0 . . ?
C224 C223 C222 111.2(10) . . ?
C224 C223 H22F 109.4 . . ?
C224 C223 H22G 109.4 . . ?
C223 C224 H22H 109.5 . . ?
C223 C224 H22I 109.5 . . ?
C223 C224 C225 110.9(11) . . ?
H22H C224 H22I 108.1 . . ?
C225 C224 H22H 109.5 . . ?
C225 C224 H22I 109.5 . . ?
C224 C225 H225 108.1 . . ?
C224 C225 C227 113.1(12) . . ?
C226 C225 C224 108.2(10) . . ?
C226 C225 H225 108.1 . . ?
C226 C225 C227 111.1(14) . . ?
C227 C225 H225 108.1 . . ?
O00F C226 C225 112.9(11) . . ?
O00F C226 H22D 109.0 . . ?
O00F C226 H22E 109.0 . . ?
C225 C226 H22D 109.0 . . ?
C225 C226 H22E 109.0 . . ?
H22D C226 H22E 107.8 . . ?
C225 C227 H22J 109.5 . . ?
C225 C227 H22K 109.5 . . ?
C225 C227 H22L 109.5 . . ?
H22J C227 H22K 109.5 . . ?
H22J C227 H22L 109.5 . . ?
H22K C227 H22L 109.5 . . ?
C229 C228 C212 175.0(10) . . ?
C228 C229 Se03 177.9(9) . . ?
C231 C230 Se03 121.3(8) . . ?
C231 C230 C235 122.0(10) . . ?
C235 C230 Se03 116.7(8) . . ?
C230 C231 H231 120.6 . . ?
C230 C231 C232 118.7(10) . . ?
C232 C231 H231 120.6 . . ?
C231 C232 H232 119.4 . . ?
C231 C232 C233 121.2(10) . . ?
C233 C232 H232 119.4 . . ?
C232 C233 H233 120.6 . . ?
C234 C233 C232 118.8(10) . . ?
C234 C233 H233 120.6 . . ?
C233 C234 H234 119.4 . . ?
C233 C234 C235 121.3(10) . . ?
C235 C234 H234 119.4 . . ?
C230 C235 H235 121.0 . . ?
C234 C235 C230 117.9(10) . . ?
C234 C235 H235 121.0 . . ?
O00I C236 C237 113.0(9) . . ?
O00M C236 O00I 121.7(9) . . ?
O00M C236 C237 125.2(10) . . ?
C236 C237 H23A 109.5 . . ?
C236 C237 H23B 109.5 . . ?
C236 C237 H23C 109.5 . . ?
H23A C237 H23B 109.5 . . ?
H23A C237 H23C 109.5 . . ?
H23B C237 H23C 109.5 . . ?
C129 Se04 C130 100.4(5) . . ?
C122 O101 C116 107.9(7) . . ?
C126 O102 C122 111.5(8) . . ?
C112 O103 H103 109.5 . . ?
C136 O104 C103 117.6(9) . . ?
H10A C101 H10B 107.7 . . ?
C102 C101 H10A 108.9 . . ?
C102 C101 H10B 108.9 . . ?
C102 C101 C110 113.5(8) . . ?
C110 C101 H10A 108.9 . . ?
C110 C101 H10B 108.9 . . ?
C101 C102 H10C 109.9 . . ?
C101 C102 H10D 109.9 . . ?
H10C C102 H10D 108.3 . . ?
C103 C102 C101 109.1(8) . . ?
C103 C102 H10C 109.9 . . ?
C103 C102 H10D 109.9 . . ?
O104 C103 C102 112.1(8) . . ?
O104 C103 H10E 108.8 . . ?
O104 C103 C104 106.7(8) . . ?
C102 C103 H10E 108.8 . . ?
C102 C103 C104 111.6(8) . . ?
C104 C103 H10E 108.8 . . ?
C103 C104 H10F 109.9 . . ?
C103 C104 H10G 109.9 . . ?
H10F C104 H10G 108.3 . . ?
C105 C104 C103 109.0(8) . . ?
C105 C104 H10F 109.9 . . ?
C105 C104 H10G 109.9 . . ?
C104 C105 H105 106.0 . . ?
C104 C105 C106 111.7(9) . . ?
C104 C105 C110 114.8(8) . . ?
C106 C105 H105 106.0 . . ?
C106 C105 C110 111.7(8) . . ?
C110 C105 H105 106.0 . . ?
C105 C106 H10H 109.7 . . ?
C105 C106 H10I 109.7 . . ?
C105 C106 C107 109.9(9) . . ?
H10H C106 H10I 108.2 . . ?
C107 C106 H10H 109.7 . . ?
C107 C106 H10I 109.7 . . ?
C106 C107 H10J 109.0 . . ?
C106 C107 H10K 109.0 . . ?
H10J C107 H10K 107.8 . . ?
C108 C107 C106 113.0(8) . . ?
C108 C107 H10J 109.0 . . ?
C108 C107 H10K 109.0 . . ?
C107 C108 H108 108.6 . . ?
C107 C108 C109 111.4(7) . . ?
C107 C108 C114 111.5(7) . . ?
C109 C108 H108 108.6 . . ?
C114 C108 H108 108.6 . . ?
C114 C108 C109 108.0(7) . . ?
C108 C109 H109 106.2 . . ?
C108 C109 C110 112.3(8) . . ?
C110 C109 H109 106.2 . . ?
C111 C109 C108 110.8(7) . . ?
C111 C109 H109 106.2 . . ?
C111 C109 C110 114.5(7) . . ?
C105 C110 C101 107.7(8) . . ?
C109 C110 C101 110.1(8) . . ?
C109 C110 C105 106.6(7) . . ?
C119 C110 C101 108.6(8) . . ?
C119 C110 C105 112.2(8) . . ?
C119 C110 C109 111.7(8) . . ?
C109 C111 H11A 108.3 . . ?
C109 C111 H11B 108.3 . . ?
C109 C111 C112 115.7(7) . . ?
H11A C111 H11B 107.4 . . ?
C112 C111 H11A 108.3 . . ?
C112 C111 H11B 108.3 . . ?
O103 C112 C111 106.1(7) . . ?
O103 C112 C113 111.4(8) . . ?
O103 C112 C128 110.0(8) . . ?
C113 C112 C111 109.7(8) . . ?
C128 C112 C111 105.6(8) . . ?
C128 C112 C113 113.7(8) . . ?
C114 C113 C112 106.9(7) . . ?
C117 C113 C112 117.1(8) . . ?
C117 C113 C114 100.3(7) . . ?
C118 C113 C112 109.5(7) . . ?
C118 C113 C114 112.1(8) . . ?
C118 C113 C117 110.6(7) . . ?
C108 C114 C113 114.6(7) . . ?
C108 C114 H114 106.5 . . ?
C113 C114 H114 106.5 . . ?
C115 C114 C108 118.4(7) . . ?
C115 C114 C113 103.5(7) . . ?
C115 C114 H114 106.5 . . ?
C114 C115 H11C 110.9 . . ?
C114 C115 H11D 110.9 . . ?
H11C C115 H11D 108.9 . . ?
C116 C115 C114 104.2(8) . . ?
C116 C115 H11C 110.9 . . ?
C116 C115 H11D 110.9 . . ?
O101 C116 C115 111.3(8) . . ?
O101 C116 H116 111.5 . . ?
O101 C116 C117 102.7(7) . . ?
C115 C116 H116 111.5 . . ?
C115 C116 C117 108.1(8) . . ?
C117 C116 H116 111.5 . . ?
C113 C117 C116 103.1(7) . . ?
C113 C117 H117 109.5 . . ?
C116 C117 H117 109.5 . . ?
C120 C117 C113 120.2(8) . . ?
C120 C117 C116 104.2(7) . . ?
C120 C117 H117 109.5 . . ?
C113 C118 H11E 109.5 . . ?
C113 C118 H11F 109.5 . . ?
C113 C118 H11G 109.5 . . ?
H11E C118 H11F 109.5 . . ?
H11E C118 H11G 109.5 . . ?
H11F C118 H11G 109.5 . . ?
C110 C119 H11H 109.5 . . ?
C110 C119 H11I 109.5 . . ?
C110 C119 H11J 109.5 . . ?
H11H C119 H11I 109.5 . . ?
H11H C119 H11J 109.5 . . ?
H11I C119 H11J 109.5 . . ?
C117 C120 H120 108.3 . . ?
C117 C120 C121 113.3(8) . . ?
C117 C120 C122 105.1(7) . . ?
C121 C120 H120 108.3 . . ?
C122 C120 H120 108.3 . . ?
C122 C120 C121 113.5(8) . . ?
C120 C121 H12A 109.5 . . ?
C120 C121 H12B 109.5 . . ?
C120 C121 H12C 109.5 . . ?
H12A C121 H12B 109.5 . . ?
H12A C121 H12C 109.5 . . ?
H12B C121 H12C 109.5 . . ?
O101 C122 O102 109.5(8) . . ?
O101 C122 C120 105.3(7) . . ?
O101 C122 C123 108.6(8) . . ?
O102 C122 C120 107.9(8) . . ?
O102 C122 C123 109.5(8) . . ?
C123 C122 C120 115.8(8) . . ?
C122 C123 H12D 109.3 . . ?
C122 C123 H12E 109.3 . . ?
C122 C123 C124 111.7(9) . . ?
H12D C123 H12E 107.9 . . ?
C124 C123 H12D 109.3 . . ?
C124 C123 H12E 109.3 . . ?
C123 C124 H12F 109.3 . . ?
C123 C124 H12G 109.3 . . ?
H12F C124 H12G 108.0 . . ?
C125 C124 C123 111.6(9) . . ?
C125 C124 H12F 109.3 . . ?
C125 C124 H12G 109.3 . . ?
C124 C125 H125 107.9 . . ?
C124 C125 C126 108.2(8) . . ?
C126 C125 H125 107.9 . . ?
C127 C125 C124 113.5(9) . . ?
C127 C125 H125 107.9 . . ?
C127 C125 C126 111.2(9) . . ?
O102 C126 C125 113.6(9) . . ?
O102 C126 H12H 108.8 . . ?
O102 C126 H12I 108.8 . . ?
C125 C126 H12H 108.8 . . ?
C125 C126 H12I 108.8 . . ?
H12H C126 H12I 107.7 . . ?
C125 C127 H12J 109.5 . . ?
C125 C127 H12K 109.5 . . ?
C125 C127 H12L 109.5 . . ?
H12J C127 H12K 109.5 . . ?
H12J C127 H12L 109.5 . . ?
H12K C127 H12L 109.5 . . ?
C129 C128 C112 173.4(11) . . ?
C128 C129 Se04 172.2(9) . . ?
C131 C130 Se04 121.5(8) . . ?
C135 C130 Se04 118.9(9) . . ?
C135 C130 C131 119.7(11) . . ?
C130 C131 H131 121.0 . . ?
C132 C131 C130 118.0(10) . . ?
C132 C131 H131 121.0 . . ?
C131 C132 H132 119.0 . . ?
C133 C132 C131 122.0(12) . . ?
C133 C132 H132 119.0 . . ?
C132 C133 H133 119.9 . . ?
C132 C133 C134 120.3(11) . . ?
C134 C133 H133 119.9 . . ?
C133 C134 H134 120.8 . . ?
C135 C134 C133 118.4(11) . . ?
C135 C134 H134 120.8 . . ?
C130 C135 C134 121.6(12) . . ?
C130 C135 H135 119.2 . . ?
C134 C135 H135 119.2 . . ?
O104 C136 C137 112.2(12) . . ?
O105 C136 O104 124.2(12) . . ?
O105 C136 C137 123.6(12) . . ?
C136 C137 H13A 109.5 . . ?
C136 C137 H13B 109.5 . . ?
C136 C137 H13C 109.5 . . ?
H13A C137 H13B 109.5 . . ?
H13A C137 H13C 109.5 . . ?
H13B C137 H13C 109.5 . . ?

loop_
_geom_bond_atom_site_label_1
_geom_bond_atom_site_label_2
_geom_bond_distance
_geom_bond_site_symmetry_2
_geom_bond_publ_flag
Se01 C429 1.840(10) . ?
Se01 C430 1.937(8) . ?
O401 C416 1.457(11) . ?
O401 C422 1.408(11) . ?
O402 C422 1.419(11) . ?
O402 C426 1.436(13) . ?
O403 H403 0.8400 . ?
O403 C412 1.434(10) . ?
O404 C403 1.439(10) . ?
O404 C436 1.336(11) . ?
O405 C436 1.225(12) . ?
C401 H40A 0.9900 . ?
C401 H40B 0.9900 . ?
C401 C402 1.540(12) . ?
C401 C410 1.545(13) . ?
C402 H40E 0.9900 . ?
C402 H40F 0.9900 . ?
C402 C403 1.530(13) . ?
C403 H40G 1.0000 . ?
C403 C404 1.515(13) . ?
C404 H40J 0.9900 . ?
C404 H40K 0.9900 . ?
C404 C405 1.519(12) . ?
C405 H405 1.0000 . ?
C405 C406 1.522(13) . ?
C405 C410 1.557(11) . ?
C406 H40C 0.9900 . ?
C406 H40D 0.9900 . ?
C406 C407 1.527(12) . ?
C407 H40H 0.9900 . ?
C407 H40I 0.9900 . ?
C407 C408 1.554(12) . ?
C408 H408 1.0000 . ?
C408 C409 1.535(13) . ?
C408 C414 1.547(12) . ?
C409 H409 1.0000 . ?
C409 C410 1.571(11) . ?
C409 C411 1.523(12) . ?
C410 C419 1.529(13) . ?
C411 H41D 0.9900 . ?
C411 H41E 0.9900 . ?
C411 C412 1.553(12) . ?
C412 C413 1.554(13) . ?
C412 C428 1.485(12) . ?
C413 C414 1.542(12) . ?
C413 C417 1.563(11) . ?
C413 C418 1.526(12) . ?
C414 H414 1.0000 . ?
C414 C415 1.529(12) . ?
C415 H41I 0.9900 . ?
C415 H41J 0.9900 . ?
C415 C416 1.531(12) . ?
C416 H416 1.0000 . ?
C416 C417 1.546(13) . ?
C417 H417 1.0000 . ?
C417 C420 1.551(11) . ?
C418 H41A 0.9800 . ?
C418 H41B 0.9800 . ?
C418 H41C 0.9800 . ?
C419 H41F 0.9800 . ?
C419 H41G 0.9800 . ?
C419 H41H 0.9800 . ?
C420 H420 1.0000 . ?
C420 C421 1.553(13) . ?
C420 C422 1.542(13) . ?
C421 H42A 0.9800 . ?
C421 H42B 0.9800 . ?
C421 H42C 0.9800 . ?
C422 C423 1.531(14) . ?
C423 H42D 0.9900 . ?
C423 H42E 0.9900 . ?
C423 C424 1.549(15) . ?
C424 H42K 0.9900 . ?
C424 H42L 0.9900 . ?
C424 C425 1.515(19) . ?
C425 H425 1.0000 . ?
C425 C426 1.523(19) . ?
C425 C427 1.520(17) . ?
C426 H42I 0.9900 . ?
C426 H42J 0.9900 . ?
C427 H42F 0.9800 . ?
C427 H42G 0.9800 . ?
C427 H42H 0.9800 . ?
C428 C429 1.206(13) . ?
C430 C431 1.371(14) . ?
C430 C435 1.381(12) . ?
C431 H431 0.9500 . ?
C431 C432 1.395(14) . ?
C432 H432 0.9500 . ?
C432 C433 1.390(14) . ?
C433 H433 0.9500 . ?
C433 C434 1.371(15) . ?
C434 H434 0.9500 . ?
C434 C435 1.407(14) . ?
C435 H435 0.9500 . ?
C436 C437 1.510(13) . ?
C437 H43A 0.9800 . ?
C437 H43B 0.9800 . ?
C437 H43C 0.9800 . ?
Se02 C329 1.845(11) . ?
Se02 C330 1.913(11) . ?
O301 C316 1.430(11) . ?
O301 C322 1.421(11) . ?
O302 C322 1.418(11) . ?
O302 C326 1.456(11) . ?
O303 H303 0.8400 . ?
O303 C312 1.457(11) . ?
O304 C303 1.461(11) . ?
O304 C336 1.334(13) . ?
O305 C336 1.214(14) . ?
C301 H30J 0.9900 . ?
C301 H30K 0.9900 . ?
C301 C302 1.532(13) . ?
C301 C310 1.553(12) . ?
C302 H30H 0.9900 . ?
C302 H30I 0.9900 . ?
C302 C303 1.519(14) . ?
C303 H30G 1.0000 . ?
C303 C304 1.503(15) . ?
C304 H30C 0.9900 . ?
C304 H30D 0.9900 . ?
C304 C305 1.530(13) . ?
C305 H305 1.0000 . ?
C305 C306 1.516(13) . ?
C305 C310 1.547(12) . ?
C306 H30A 0.9900 . ?
C306 H30B 0.9900 . ?
C306 C307 1.514(12) . ?
C307 H30E 0.9900 . ?
C307 H30F 0.9900 . ?
C307 C308 1.547(12) . ?
C308 H308 1.0000 . ?
C308 C309 1.539(12) . ?
C308 C314 1.515(12) . ?
C309 H309 1.0000 . ?
C309 C310 1.559(12) . ?
C309 C311 1.553(12) . ?
C310 C319 1.527(12) . ?
C311 H31A 0.9900 . ?
C311 H31B 0.9900 . ?
C311 C312 1.529(12) . ?
C312 C313 1.546(12) . ?
C312 C328 1.481(13) . ?
C313 C314 1.541(12) . ?
C313 C317 1.575(12) . ?
C313 C318 1.549(12) . ?
C314 H314 1.0000 . ?
C314 C315 1.525(12) . ?
C315 H31F 0.9900 . ?
C315 H31G 0.9900 . ?
C315 C316 1.529(13) . ?
C316 H316 1.0000 . ?
C316 C317 1.556(12) . ?
C317 H317 1.0000 . ?
C317 C320 1.549(13) . ?
C318 H31C 0.9800 . ?
C318 H31D 0.9800 . ?
C318 H31E 0.9800 . ?
C319 H31H 0.9800 . ?
C319 H31I 0.9800 . ?
C319 H31J 0.9800 . ?
C320 H320 1.0000 . ?
C320 C321 1.518(13) . ?
C320 C322 1.541(12) . ?
C321 H32A 0.9800 . ?
C321 H32B 0.9800 . ?
C321 H32C 0.9800 . ?
C322 C323 1.507(13) . ?
C323 H32I 0.9900 . ?
C323 H32J 0.9900 . ?
C323 C324 1.530(12) . ?
C324 H32K 0.9900 . ?
C324 H32L 0.9900 . ?
C324 C325 1.524(13) . ?
C325 H325 1.0000 . ?
C325 C326 1.499(13) . ?
C325 C327 1.536(13) . ?
C326 H32D 0.9900 . ?
C326 H32E 0.9900 . ?
C327 H32F 0.9800 . ?
C327 H32G 0.9800 . ?
C327 H32H 0.9800 . ?
C328 C329 1.187(14) . ?
C330 C331 1.389(16) . ?
C330 C335 1.391(16) . ?
C331 H331 0.9500 . ?
C331 C332 1.383(16) . ?
C332 H332 0.9500 . ?
C332 C333 1.379(19) . ?
C333 H333 0.9500 . ?
C333 C334 1.40(2) . ?
C334 H334 0.9500 . ?
C334 C335 1.376(16) . ?
C335 H335 0.9500 . ?
C336 C337 1.463(17) . ?
C337 H33A 0.9800 . ?
C337 H33B 0.9800 . ?
C337 H33C 0.9800 . ?
Se03 C229 1.833(12) . ?
Se03 C230 1.933(10) . ?
O00E H00E 0.8400 . ?
O00E C212 1.413(11) . ?
O00F C222 1.438(12) . ?
O00F C226 1.418(12) . ?
O00I C203 1.465(11) . ?
O00I C236 1.343(13) . ?
O00M C236 1.218(13) . ?
O009 C216 1.449(12) . ?
O009 C222 1.410(12) . ?
C201 H20I 0.9900 . ?
C201 H20J 0.9900 . ?
C201 C202 1.550(14) . ?
C201 C210 1.533(13) . ?
C202 H20G 0.9900 . ?
C202 H20H 0.9900 . ?
C202 C203 1.506(16) . ?
C203 H203 1.0000 . ?
C203 C204 1.479(16) . ?
C204 H20C 0.9900 . ?
C204 H20D 0.9900 . ?
C204 C205 1.531(13) . ?
C205 H205 1.0000 . ?
C205 C206 1.521(13) . ?
C205 C210 1.552(15) . ?
C206 H20A 0.9900 . ?
C206 H20B 0.9900 . ?
C206 C207 1.547(13) . ?
C207 H20E 0.9900 . ?
C207 H20F 0.9900 . ?
C207 C208 1.517(14) . ?
C208 H208 1.0000 . ?
C208 C209 1.532(13) . ?
C208 C214 1.545(12) . ?
C209 H209 1.0000 . ?
C209 C210 1.588(13) . ?
C209 C211 1.509(14) . ?
C210 C219 1.538(14) . ?
C211 H21C 0.9900 . ?
C211 H21D 0.9900 . ?
C211 C212 1.597(14) . ?
C212 C213 1.554(12) . ?
C212 C228 1.465(13) . ?
C213 C214 1.536(13) . ?
C213 C217 1.532(12) . ?
C213 C218 1.531(12) . ?
C214 H214 1.0000 . ?
C214 C215 1.525(12) . ?
C215 H21A 0.9900 . ?
C215 H21B 0.9900 . ?
C215 C216 1.540(13) . ?
C216 H216 1.0000 . ?
C216 C217 1.580(12) . ?
C217 H217 1.0000 . ?
C217 C220 1.558(13) . ?
C218 H21H 0.9800 . ?
C218 H21I 0.9800 . ?
C218 H21J 0.9800 . ?
C219 H21E 0.9800 . ?
C219 H21F 0.9800 . ?
C219 H21G 0.9800 . ?
C220 H220 1.0000 . ?
C220 C221 1.508(14) . ?
C220 C222 1.560(13) . ?
C221 H22A 0.9800 . ?
C221 H22B 0.9800 . ?
C221 H22C 0.9800 . ?
C222 C223 1.516(16) . ?
C223 H22F 0.9900 . ?
C223 H22G 0.9900 . ?
C223 C224 1.510(16) . ?
C224 H22H 0.9900 . ?
C224 H22I 0.9900 . ?
C224 C225 1.51(2) . ?
C225 H225 1.0000 . ?
C225 C226 1.50(2) . ?
C225 C227 1.518(17) . ?
C226 H22D 0.9900 . ?
C226 H22E 0.9900 . ?
C227 H22J 0.9800 . ?
C227 H22K 0.9800 . ?
C227 H22L 0.9800 . ?
C228 C229 1.218(15) . ?
C230 C231 1.356(16) . ?
C230 C235 1.407(15) . ?
C231 H231 0.9500 . ?
C231 C232 1.396(16) . ?
C232 H232 0.9500 . ?
C232 C233 1.399(16) . ?
C233 H233 0.9500 . ?
C233 C234 1.372(16) . ?
C234 H234 0.9500 . ?
C234 C235 1.401(15) . ?
C235 H235 0.9500 . ?
C236 C237 1.486(13) . ?
C237 H23A 0.9800 . ?
C237 H23B 0.9800 . ?
C237 H23C 0.9800 . ?
Se04 C129 1.830(10) . ?
Se04 C130 1.899(13) . ?
O101 C116 1.444(11) . ?
O101 C122 1.413(12) . ?
O102 C122 1.450(12) . ?
O102 C126 1.417(12) . ?
O103 H103 0.8400 . ?
O103 C112 1.430(12) . ?
O104 C103 1.477(11) . ?
O104 C136 1.296(15) . ?
O105 C136 1.252(17) . ?
C101 H10A 0.9900 . ?
C101 H10B 0.9900 . ?
C101 C102 1.549(13) . ?
C101 C110 1.556(13) . ?
C102 H10C 0.9900 . ?
C102 H10D 0.9900 . ?
C102 C103 1.505(15) . ?
C103 H10E 1.0000 . ?
C103 C104 1.523(15) . ?
C104 H10F 0.9900 . ?
C104 H10G 0.9900 . ?
C104 C105 1.523(13) . ?
C105 H105 1.0000 . ?
C105 C106 1.531(14) . ?
C105 C110 1.550(14) . ?
C106 H10H 0.9900 . ?
C106 H10I 0.9900 . ?
C106 C107 1.533(14) . ?
C107 H10J 0.9900 . ?
C107 H10K 0.9900 . ?
C107 C108 1.526(13) . ?
C108 H108 1.0000 . ?
C108 C109 1.542(12) . ?
C108 C114 1.542(12) . ?
C109 H109 1.0000 . ?
C109 C110 1.550(12) . ?
C109 C111 1.516(13) . ?
C110 C119 1.522(13) . ?
C111 H11A 0.9900 . ?
C111 H11B 0.9900 . ?
C111 C112 1.561(13) . ?
C112 C113 1.557(12) . ?
C112 C128 1.471(13) . ?
C113 C114 1.547(13) . ?
C113 C117 1.546(13) . ?
C113 C118 1.542(13) . ?
C114 H114 1.0000 . ?
C114 C115 1.530(13) . ?
C115 H11C 0.9900 . ?
C115 H11D 0.9900 . ?
C115 C116 1.497(13) . ?
C116 H116 1.0000 . ?
C116 C117 1.559(13) . ?
C117 H117 1.0000 . ?
C117 C120 1.526(13) . ?
C118 H11E 0.9800 . ?
C118 H11F 0.9800 . ?
C118 H11G 0.9800 . ?
C119 H11H 0.9800 . ?
C119 H11I 0.9800 . ?
C119 H11J 0.9800 . ?
C120 H120 1.0000 . ?
C120 C121 1.556(13) . ?
C120 C122 1.531(13) . ?
C121 H12A 0.9800 . ?
C121 H12B 0.9800 . ?
C121 H12C 0.9800 . ?
C122 C123 1.525(13) . ?
C123 H12D 0.9900 . ?
C123 H12E 0.9900 . ?
C123 C124 1.527(14) . ?
C124 H12F 0.9900 . ?
C124 H12G 0.9900 . ?
C124 C125 1.510(16) . ?
C125 H125 1.0000 . ?
C125 C126 1.521(15) . ?
C125 C127 1.499(14) . ?
C126 H12H 0.9900 . ?
C126 H12I 0.9900 . ?
C127 H12J 0.9800 . ?
C127 H12K 0.9800 . ?
C127 H12L 0.9800 . ?
C128 C129 1.205(14) . ?
C130 C131 1.408(17) . ?
C130 C135 1.370(15) . ?
C131 H131 0.9500 . ?
C131 C132 1.396(16) . ?
C132 H132 0.9500 . ?
C132 C133 1.350(17) . ?
C133 H133 0.9500 . ?
C133 C134 1.398(19) . ?
C134 H134 0.9500 . ?
C134 C135 1.390(17) . ?
C135 H135 0.9500 . ?
C136 C137 1.500(18) . ?
C137 H13A 0.9800 . ?
C137 H13B 0.9800 . ?
C137 H13C 0.9800 . ?

loop_
_geom_torsion_atom_site_label_1
_geom_torsion_atom_site_label_2
_geom_torsion_atom_site_label_3
_geom_torsion_atom_site_label_4
_geom_torsion
_geom_torsion_site_symmetry_1
_geom_torsion_site_symmetry_2
_geom_torsion_site_symmetry_3
_geom_torsion_site_symmetry_4
_geom_torsion_publ_flag
Se01 C430 C431 C432 -177.9(7) . . . . ?
Se01 C430 C435 C434 176.7(7) . . . . ?
O401 C416 C417 C413 -110.3(7) . . . . ?
O401 C416 C417 C420 14.7(8) . . . . ?
O401 C422 C423 C424 69.4(10) . . . . ?
O402 C422 C423 C424 -52.7(12) . . . . ?
O403 C412 C413 C414 -63.0(8) . . . . ?
O403 C412 C413 C417 46.7(9) . . . . ?
O403 C412 C413 C418 174.3(6) . . . . ?
O404 C403 C404 C405 178.1(7) . . . . ?
C401 C402 C403 O404 -177.5(8) . . . . ?
C401 C402 C403 C404 59.4(10) . . . . ?
C402 C401 C410 C405 51.2(10) . . . . ?
C402 C401 C410 C409 166.8(7) . . . . ?
C402 C401 C410 C419 -71.0(10) . . . . ?
C402 C403 C404 C405 -61.0(10) . . . . ?
C403 O404 C436 O405 -0.2(14) . . . . ?
C403 O404 C436 C437 -179.2(8) . . . . ?
C403 C404 C405 C406 -172.9(8) . . . . ?
C403 C404 C405 C410 57.8(10) . . . . ?
C404 C405 C406 C407 170.9(8) . . . . ?
C404 C405 C410 C401 -51.5(9) . . . . ?
C404 C405 C410 C409 -169.5(7) . . . . ?
C404 C405 C410 C419 69.3(10) . . . . ?
C405 C406 C407 C408 52.3(10) . . . . ?
C406 C405 C410 C401 178.0(7) . . . . ?
C406 C405 C410 C409 60.0(9) . . . . ?
C406 C405 C410 C419 -61.2(9) . . . . ?
C406 C407 C408 C409 -50.7(10) . . . . ?
C406 C407 C408 C414 -171.1(7) . . . . ?
C407 C408 C409 C410 55.5(9) . . . . ?
C407 C408 C409 C411 -176.5(7) . . . . ?
C407 C408 C414 C413 -178.5(7) . . . . ?
C407 C408 C414 C415 -55.7(10) . . . . ?
C408 C409 C410 C401 -175.7(7) . . . . ?
C408 C409 C410 C405 -58.7(9) . . . . ?
C408 C409 C410 C419 63.0(9) . . . . ?
C408 C409 C411 C412 55.9(9) . . . . ?
C408 C414 C415 C416 -168.4(7) . . . . ?
C409 C408 C414 C413 58.8(9) . . . . ?
C409 C408 C414 C415 -178.5(7) . . . . ?
C409 C411 C412 O403 62.1(10) . . . . ?
C409 C411 C412 C413 -56.3(9) . . . . ?
C409 C411 C412 C428 -176.1(7) . . . . ?
C410 C401 C402 C403 -56.1(11) . . . . ?
C410 C405 C406 C407 -58.9(10) . . . . ?
C410 C409 C411 C412 -176.4(7) . . . . ?
C411 C409 C410 C401 56.7(9) . . . . ?
C411 C409 C410 C405 173.8(7) . . . . ?
C411 C409 C410 C419 -64.6(10) . . . . ?
C411 C412 C413 C414 57.1(8) . . . . ?
C411 C412 C413 C417 166.9(7) . . . . ?
C411 C412 C413 C418 -65.6(9) . . . . ?
C412 C413 C414 C408 -61.4(9) . . . . ?
C412 C413 C414 C415 168.2(7) . . . . ?
C412 C413 C417 C416 -150.2(7) . . . . ?
C412 C413 C417 C420 95.3(9) . . . . ?
C413 C414 C415 C416 -41.4(8) . . . . ?
C413 C417 C420 C421 -111.4(9) . . . . ?
C413 C417 C420 C422 123.2(8) . . . . ?
C414 C408 C409 C410 177.7(7) . . . . ?
C414 C408 C409 C411 -54.3(9) . . . . ?
C414 C413 C417 C416 -35.0(8) . . . . ?
C414 C413 C417 C420 -149.4(8) . . . . ?
C414 C415 C416 O401 135.5(7) . . . . ?
C414 C415 C416 C417 18.1(9) . . . . ?
C415 C416 C417 C413 10.9(9) . . . . ?
C415 C416 C417 C420 136.0(7) . . . . ?
C416 O401 C422 O402 -74.7(9) . . . . ?
C416 O401 C422 C420 40.6(9) . . . . ?
C416 O401 C422 C423 163.9(7) . . . . ?
C416 C417 C420 C421 133.9(8) . . . . ?
C416 C417 C420 C422 8.5(9) . . . . ?
C417 C413 C414 C408 178.5(7) . . . . ?
C417 C413 C414 C415 48.1(8) . . . . ?
C417 C420 C422 O401 -30.0(9) . . . . ?
C417 C420 C422 O402 88.7(8) . . . . ?
C417 C420 C422 C423 -148.3(8) . . . . ?
C418 C413 C414 C408 61.1(9) . . . . ?
C418 C413 C414 C415 -69.4(9) . . . . ?
C418 C413 C417 C416 82.4(8) . . . . ?
C418 C413 C417 C420 -32.0(11) . . . . ?
C420 C422 C423 C424 -173.4(9) . . . . ?
C421 C420 C422 O401 -156.1(8) . . . . ?
C421 C420 C422 O402 -37.3(10) . . . . ?
C421 C420 C422 C423 85.6(10) . . . . ?
C422 O401 C416 C415 -153.4(7) . . . . ?
C422 O401 C416 C417 -34.8(8) . . . . ?
C422 O402 C426 C425 -59.9(10) . . . . ?
C422 C423 C424 C425 51.6(12) . . . . ?
C423 C424 C425 C426 -52.3(12) . . . . ?
C423 C424 C425 C427 -175.1(10) . . . . ?
C424 C425 C426 O402 56.6(12) . . . . ?
C426 O402 C422 O401 -62.6(10) . . . . ?
C426 O402 C422 C420 -177.4(8) . . . . ?
C426 O402 C422 C423 56.9(11) . . . . ?
C427 C425 C426 O402 179.8(9) . . . . ?
C428 C412 C413 C414 176.7(7) . . . . ?
C428 C412 C413 C417 -73.6(9) . . . . ?
C428 C412 C413 C418 54.0(9) . . . . ?
C430 C431 C432 C433 1.8(14) . . . . ?
C431 C430 C435 C434 0.6(14) . . . . ?
C431 C432 C433 C434 -0.2(15) . . . . ?
C432 C433 C434 C435 -1.2(15) . . . . ?
C433 C434 C435 C430 1.0(14) . . . . ?
C435 C430 C431 C432 -2.0(13) . . . . ?
C436 O404 C403 C402 151.7(8) . . . . ?
C436 O404 C403 C404 -86.4(10) . . . . ?
Se02 C330 C331 C332 176.3(8) . . . . ?
Se02 C330 C335 C334 -176.6(9) . . . . ?
O301 C316 C317 C313 -101.4(7) . . . . ?
O301 C316 C317 C320 23.8(9) . . . . ?
O301 C322 C323 C324 66.5(9) . . . . ?
O302 C322 C323 C324 -54.8(10) . . . . ?
O303 C312 C313 C314 -58.6(9) . . . . ?
O303 C312 C313 C317 53.6(10) . . . . ?
O303 C312 C313 C318 178.9(7) . . . . ?
O303 C312 C328 C329 -111(6) . . . . ?
O304 C303 C304 C305 -179.9(8) . . . . ?
C301 C302 C303 O304 178.5(8) . . . . ?
C301 C302 C303 C304 58.9(10) . . . . ?
C302 C301 C310 C305 53.3(10) . . . . ?
C302 C301 C310 C309 167.9(7) . . . . ?
C302 C301 C310 C319 -70.1(9) . . . . ?
C302 C303 C304 C305 -58.8(10) . . . . ?
C303 O304 C336 O305 -3.0(19) . . . . ?
C303 O304 C336 C337 179.4(13) . . . . ?
C303 C304 C305 C306 -174.6(8) . . . . ?
C303 C304 C305 C310 55.8(10) . . . . ?
C304 C305 C306 C307 170.9(8) . . . . ?
C304 C305 C310 C301 -52.6(10) . . . . ?
C304 C305 C310 C309 -170.2(7) . . . . ?
C304 C305 C310 C319 69.2(10) . . . . ?
C305 C306 C307 C308 52.5(10) . . . . ?
C306 C305 C310 C301 178.6(7) . . . . ?
C306 C305 C310 C309 61.0(9) . . . . ?
C306 C305 C310 C319 -59.6(10) . . . . ?
C306 C307 C308 C309 -50.1(10) . . . . ?
C306 C307 C308 C314 -170.3(7) . . . . ?
C307 C308 C309 C310 53.9(10) . . . . ?
C307 C308 C309 C311 -176.5(7) . . . . ?
C307 C308 C314 C313 -179.3(7) . . . . ?
C307 C308 C314 C315 -56.5(11) . . . . ?
C308 C309 C310 C301 -174.8(7) . . . . ?
C308 C309 C310 C305 -57.6(9) . . . . ?
C308 C309 C310 C319 64.0(9) . . . . ?
C308 C309 C311 C312 56.3(10) . . . . ?
C308 C314 C315 C316 -163.4(8) . . . . ?
C309 C308 C314 C313 59.1(9) . . . . ?
C309 C308 C314 C315 -178.0(7) . . . . ?
C309 C311 C312 O303 62.2(9) . . . . ?
C309 C311 C312 C313 -56.9(10) . . . . ?
C309 C311 C312 C328 -178.8(8) . . . . ?
C310 C301 C302 C303 -56.3(10) . . . . ?
C310 C305 C306 C307 -59.9(10) . . . . ?
C310 C309 C311 C312 -174.4(7) . . . . ?
C311 C309 C310 C301 57.2(9) . . . . ?
C311 C309 C310 C305 174.4(7) . . . . ?
C311 C309 C310 C319 -64.0(9) . . . . ?
C311 C312 C313 C314 57.0(9) . . . . ?
C311 C312 C313 C317 169.2(7) . . . . ?
C311 C312 C313 C318 -65.5(9) . . . . ?
C311 C312 C328 C329 132(6) . . . . ?
C312 C313 C314 C308 -60.3(9) . . . . ?
C312 C313 C314 C315 167.9(7) . . . . ?
C312 C313 C317 C316 -154.7(7) . . . . ?
C312 C313 C317 C320 91.5(10) . . . . ?
C312 C328 C329 Se02 31(9) . . . . ?
C313 C312 C328 C329 10(6) . . . . ?
C313 C314 C315 C316 -35.8(9) . . . . ?
C313 C317 C320 C321 -122.6(9) . . . . ?
C313 C317 C320 C322 112.2(8) . . . . ?
C314 C308 C309 C310 175.2(7) . . . . ?
C314 C308 C309 C311 -55.2(9) . . . . ?
C314 C313 C317 C316 -38.2(8) . . . . ?
C314 C313 C317 C320 -152.0(7) . . . . ?
C314 C315 C316 O301 124.6(7) . . . . ?
C314 C315 C316 C317 11.1(9) . . . . ?
C315 C316 C317 C313 17.1(9) . . . . ?
C315 C316 C317 C320 142.2(7) . . . . ?
C316 O301 C322 O302 -75.4(8) . . . . ?
C316 O301 C322 C320 39.5(8) . . . . ?
C316 O301 C322 C323 162.4(7) . . . . ?
C316 C317 C320 C321 124.2(8) . . . . ?
C316 C317 C320 C322 -1.0(9) . . . . ?
C317 C313 C314 C308 178.0(7) . . . . ?
C317 C313 C314 C315 46.1(8) . . . . ?
C317 C320 C322 O301 -22.2(9) . . . . ?
C317 C320 C322 O302 94.7(8) . . . . ?
C317 C320 C322 C323 -140.6(8) . . . . ?
C318 C313 C314 C308 60.8(9) . . . . ?
C318 C313 C314 C315 -71.0(9) . . . . ?
C318 C313 C317 C316 80.2(8) . . . . ?
C318 C313 C317 C320 -33.5(10) . . . . ?
C320 C322 C323 C324 -177.1(8) . . . . ?
C321 C320 C322 O301 -146.4(8) . . . . ?
C321 C320 C322 O302 -29.5(10) . . . . ?
C321 C320 C322 C323 95.2(10) . . . . ?
C322 O301 C316 C315 -155.8(7) . . . . ?
C322 O301 C316 C317 -40.1(8) . . . . ?
C322 O302 C326 C325 -60.2(11) . . . . ?
C322 C323 C324 C325 50.7(10) . . . . ?
C323 C324 C325 C326 -51.0(11) . . . . ?
C323 C324 C325 C327 -172.9(8) . . . . ?
C324 C325 C326 O302 55.1(11) . . . . ?
C326 O302 C322 O301 -60.7(9) . . . . ?
C326 O302 C322 C320 -173.9(7) . . . . ?
C326 O302 C322 C323 59.5(10) . . . . ?
C327 C325 C326 O302 178.9(8) . . . . ?
C328 C312 C313 C314 -178.7(7) . . . . ?
C328 C312 C313 C317 -66.5(10) . . . . ?
C328 C312 C313 C318 58.8(9) . . . . ?
C330 Se02 C329 C328 -176(4) . . . . ?
C330 C331 C332 C333 -0.3(17) . . . . ?
C331 C330 C335 C334 -1.3(18) . . . . ?
C331 C332 C333 C334 -0.4(18) . . . . ?
C332 C333 C334 C335 0.3(18) . . . . ?
C333 C334 C335 C330 0.5(19) . . . . ?
C335 C330 C331 C332 1.2(17) . . . . ?
C336 O304 C303 C302 78.0(12) . . . . ?
C336 O304 C303 C304 -159.7(10) . . . . ?
Se03 C230 C231 C232 179.4(8) . . . . ?
Se03 C230 C235 C234 177.8(8) . . . . ?
O00E C212 C213 C214 -62.9(9) . . . . ?
O00E C212 C213 C217 50.1(10) . . . . ?
O00E C212 C213 C218 175.7(7) . . . . ?
O00F C222 C223 C224 -53.7(12) . . . . ?
O00I C203 C204 C205 179.8(8) . . . . ?
O009 C216 C217 C213 -110.6(8) . . . . ?
O009 C216 C217 C220 15.4(9) . . . . ?
O009 C222 C223 C224 67.8(11) . . . . ?
C201 C202 C203 O00I -179.3(9) . . . . ?
C201 C202 C203 C204 57.7(12) . . . . ?
C202 C201 C210 C205 51.3(11) . . . . ?
C202 C201 C210 C209 166.0(9) . . . . ?
C202 C201 C210 C219 -72.4(11) . . . . ?
C202 C203 C204 C205 -60.4(11) . . . . ?
C203 O00I C236 O00M -1.8(16) . . . . ?
C203 O00I C236 C237 -179.0(10) . . . . ?
C203 C204 C205 C206 -173.3(9) . . . . ?
C203 C204 C205 C210 58.7(11) . . . . ?
C204 C205 C206 C207 172.0(8) . . . . ?
C204 C205 C210 C201 -53.5(11) . . . . ?
C204 C205 C210 C209 -170.2(8) . . . . ?
C204 C205 C210 C219 68.8(10) . . . . ?
C205 C206 C207 C208 54.0(11) . . . . ?
C206 C205 C210 C201 178.4(8) . . . . ?
C206 C205 C210 C209 61.6(10) . . . . ?
C206 C205 C210 C219 -59.3(11) . . . . ?
C206 C207 C208 C209 -52.7(10) . . . . ?
C206 C207 C208 C214 -172.7(8) . . . . ?
C207 C208 C209 C210 55.6(10) . . . . ?
C207 C208 C209 C211 -177.1(8) . . . . ?
C207 C208 C214 C213 -179.9(8) . . . . ?
C207 C208 C214 C215 -56.5(11) . . . . ?
C208 C209 C210 C201 -174.9(8) . . . . ?
C208 C209 C210 C205 -58.5(10) . . . . ?
C208 C209 C210 C219 63.7(11) . . . . ?
C208 C209 C211 C212 57.2(11) . . . . ?
C208 C214 C215 C216 -169.4(8) . . . . ?
C209 C208 C214 C213 57.7(10) . . . . ?
C209 C208 C214 C215 -179.0(8) . . . . ?
C209 C211 C212 O00E 60.1(10) . . . . ?
C209 C211 C212 C213 -56.3(10) . . . . ?
C209 C211 C212 C228 -177.3(8) . . . . ?
C210 C201 C202 C203 -54.0(12) . . . . ?
C210 C205 C206 C207 -60.0(11) . . . . ?
C210 C209 C211 C212 -175.9(8) . . . . ?
C211 C209 C210 C201 57.7(11) . . . . ?
C211 C209 C210 C205 174.2(8) . . . . ?
C211 C209 C210 C219 -63.7(11) . . . . ?
C211 C212 C213 C214 55.5(9) . . . . ?
C211 C212 C213 C217 168.5(7) . . . . ?
C211 C212 C213 C218 -65.8(9) . . . . ?
C212 C213 C214 C208 -60.5(10) . . . . ?
C212 C213 C214 C215 167.3(7) . . . . ?
C212 C213 C217 C216 -151.4(7) . . . . ?
C212 C213 C217 C220 94.4(10) . . . . ?
C213 C214 C215 C216 -40.6(9) . . . . ?
C213 C217 C220 C221 -112.3(9) . . . . ?
C213 C217 C220 C222 122.6(9) . . . . ?
C214 C208 C209 C210 178.0(8) . . . . ?
C214 C208 C209 C211 -54.7(10) . . . . ?
C214 C213 C217 C216 -34.3(9) . . . . ?
C214 C213 C217 C220 -148.5(8) . . . . ?
C214 C215 C216 O009 134.9(8) . . . . ?
C214 C215 C216 C217 18.9(10) . . . . ?
C215 C216 C217 C213 9.6(10) . . . . ?
C215 C216 C217 C220 135.7(8) . . . . ?
C216 O009 C222 O00F -72.8(9) . . . . ?
C216 O009 C222 C220 42.1(9) . . . . ?
C216 O009 C222 C223 166.0(8) . . . . ?
C216 C217 C220 C221 133.4(8) . . . . ?
C216 C217 C220 C222 8.4(9) . . . . ?
C217 C213 C214 C208 179.7(7) . . . . ?
C217 C213 C214 C215 47.5(8) . . . . ?
C217 C220 C222 O00F 87.3(9) . . . . ?
C217 C220 C222 O009 -30.6(10) . . . . ?
C217 C220 C222 C223 -150.2(9) . . . . ?
C218 C213 C214 C208 60.0(10) . . . . ?
C218 C213 C214 C215 -72.3(8) . . . . ?
C218 C213 C217 C216 84.5(9) . . . . ?
C218 C213 C217 C220 -29.7(11) . . . . ?
C220 C222 C223 C224 -174.1(9) . . . . ?
C221 C220 C222 O00F -36.9(12) . . . . ?
C221 C220 C222 O009 -154.8(8) . . . . ?
C221 C220 C222 C223 85.6(11) . . . . ?
C222 O00F C226 C225 -60.1(12) . . . . ?
C222 O009 C216 C215 -152.6(8) . . . . ?
C222 O009 C216 C217 -36.1(9) . . . . ?
C222 C223 C224 C225 54.0(14) . . . . ?
C223 C224 C225 C226 -54.1(13) . . . . ?
C223 C224 C225 C227 -177.6(12) . . . . ?
C224 C225 C226 O00F 57.3(12) . . . . ?
C226 O00F C222 O009 -63.4(11) . . . . ?
C226 O00F C222 C220 -177.9(9) . . . . ?
C226 O00F C222 C223 56.7(11) . . . . ?
C227 C225 C226 O00F -178.1(10) . . . . ?
C228 C212 C213 C214 174.7(8) . . . . ?
C228 C212 C213 C217 -72.3(10) . . . . ?
C228 C212 C213 C218 53.3(11) . . . . ?
C230 C231 C232 C233 3.0(16) . . . . ?
C231 C230 C235 C234 -1.7(15) . . . . ?
C231 C232 C233 C234 -1.9(17) . . . . ?
C232 C233 C234 C235 -1.0(17) . . . . ?
C233 C234 C235 C230 2.8(16) . . . . ?
C235 C230 C231 C232 -1.1(15) . . . . ?
C236 O00I C203 C202 141.4(10) . . . . ?
C236 O00I C203 C204 -95.9(11) . . . . ?
Se04 C130 C131 C132 -178.2(10) . . . . ?
Se04 C130 C135 C134 176.9(9) . . . . ?
O101 C116 C117 C113 -100.6(8) . . . . ?
O101 C116 C117 C120 25.7(9) . . . . ?
O101 C122 C123 C124 65.1(11) . . . . ?
O102 C122 C123 C124 -54.5(11) . . . . ?
O103 C112 C113 C114 -63.2(9) . . . . ?
O103 C112 C113 C117 48.3(10) . . . . ?
O103 C112 C113 C118 175.2(7) . . . . ?
O104 C103 C104 C105 177.9(8) . . . . ?
C101 C102 C103 O104 179.5(8) . . . . ?
C101 C102 C103 C104 59.8(10) . . . . ?
C102 C101 C110 C105 51.9(10) . . . . ?
C102 C101 C110 C109 167.6(8) . . . . ?
C102 C101 C110 C119 -69.8(10) . . . . ?
C102 C103 C104 C105 -59.3(11) . . . . ?
C103 O104 C136 O105 -13.2(19) . . . . ?
C103 O104 C136 C137 167.4(10) . . . . ?
C103 C104 C105 C106 -175.2(8) . . . . ?
C103 C104 C105 C110 56.3(11) . . . . ?
C104 C105 C106 C107 170.5(8) . . . . ?
C104 C105 C110 C101 -52.2(11) . . . . ?
C104 C105 C110 C109 -170.2(8) . . . . ?
C104 C105 C110 C119 67.2(11) . . . . ?
C105 C106 C107 C108 53.3(11) . . . . ?
C106 C105 C110 C101 179.4(8) . . . . ?
C106 C105 C110 C109 61.3(10) . . . . ?
C106 C105 C110 C119 -61.2(10) . . . . ?
C106 C107 C108 C109 -51.1(11) . . . . ?
C106 C107 C108 C114 -171.8(8) . . . . ?
C107 C108 C109 C110 54.6(10) . . . . ?
C107 C108 C109 C111 -176.0(8) . . . . ?
C107 C108 C114 C113 -176.7(7) . . . . ?
C107 C108 C114 C115 -54.0(11) . . . . ?
C108 C109 C110 C101 -174.9(7) . . . . ?
C108 C109 C110 C105 -58.4(10) . . . . ?
C108 C109 C110 C119 64.4(10) . . . . ?
C108 C109 C111 C112 53.4(11) . . . . ?
C108 C114 C115 C116 -163.6(8) . . . . ?
C109 C108 C114 C113 60.6(9) . . . . ?
C109 C108 C114 C115 -176.7(8) . . . . ?
C109 C111 C112 O103 66.3(10) . . . . ?
C109 C111 C112 C113 -54.0(11) . . . . ?
C109 C111 C112 C128 -176.9(8) . . . . ?
C110 C101 C102 C103 -57.1(11) . . . . ?
C110 C105 C106 C107 -59.4(10) . . . . ?
C110 C109 C111 C112 -178.4(8) . . . . ?
C111 C109 C110 C101 57.6(10) . . . . ?
C111 C109 C110 C105 174.0(8) . . . . ?
C111 C109 C110 C119 -63.1(11) . . . . ?
C111 C112 C113 C114 53.9(9) . . . . ?
C111 C112 C113 C117 165.4(8) . . . . ?
C111 C112 C113 C118 -67.7(9) . . . . ?
C112 C113 C114 C108 -61.3(9) . . . . ?
C112 C113 C114 C115 168.3(8) . . . . ?
C112 C113 C117 C116 -152.9(8) . . . . ?
C112 C113 C117 C120 91.8(10) . . . . ?
C113 C114 C115 C116 -35.5(9) . . . . ?
C113 C117 C120 C121 -125.9(9) . . . . ?
C113 C117 C120 C122 109.7(9) . . . . ?
C114 C108 C109 C110 177.4(7) . . . . ?
C114 C108 C109 C111 -53.2(10) . . . . ?
C114 C113 C117 C116 -37.7(8) . . . . ?
C114 C113 C117 C120 -153.0(8) . . . . ?
C114 C115 C116 O101 123.2(8) . . . . ?
C114 C115 C116 C117 11.2(10) . . . . ?
C115 C116 C117 C113 17.1(10) . . . . ?
C115 C116 C117 C120 143.4(8) . . . . ?
C116 O101 C122 O102 -79.2(9) . . . . ?
C116 O101 C122 C120 36.6(9) . . . . ?
C116 O101 C122 C123 161.3(8) . . . . ?
C116 C117 C120 C121 119.4(8) . . . . ?
C116 C117 C120 C122 -5.0(10) . . . . ?
C117 C113 C114 C108 176.1(7) . . . . ?
C117 C113 C114 C115 45.7(8) . . . . ?
C117 C120 C122 O101 -18.1(10) . . . . ?
C117 C120 C122 O102 98.8(8) . . . . ?
C117 C120 C122 C123 -138.1(9) . . . . ?
C118 C113 C114 C108 58.7(10) . . . . ?
C118 C113 C114 C115 -71.7(9) . . . . ?
C118 C113 C117 C116 80.7(9) . . . . ?
C118 C113 C117 C120 -34.6(11) . . . . ?
C120 C122 C123 C124 -176.7(9) . . . . ?
C121 C120 C122 O101 -142.4(8) . . . . ?
C121 C120 C122 O102 -25.5(11) . . . . ?
C121 C120 C122 C123 97.6(11) . . . . ?
C122 O101 C116 C115 -154.7(8) . . . . ?
C122 O101 C116 C117 -39.2(9) . . . . ?
C122 O102 C126 C125 -62.2(11) . . . . ?
C122 C123 C124 C125 52.2(12) . . . . ?
C123 C124 C125 C126 -50.8(11) . . . . ?
C123 C124 C125 C127 -174.8(9) . . . . ?
C124 C125 C126 O102 56.7(11) . . . . ?
C126 O102 C122 O101 -59.8(10) . . . . ?
C126 O102 C122 C120 -174.0(8) . . . . ?
C126 O102 C122 C123 59.2(10) . . . . ?
C127 C125 C126 O102 -177.9(8) . . . . ?
C128 C112 C113 C114 171.9(8) . . . . ?
C128 C112 C113 C117 -76.7(11) . . . . ?
C128 C112 C113 C118 50.2(11) . . . . ?
C129 Se04 C130 C131 2.4(11) . . . . ?
C129 Se04 C130 C135 -177.7(10) . . . . ?
C130 C131 C132 C133 -1(2) . . . . ?
C131 C130 C135 C134 -3.3(18) . . . . ?
C131 C132 C133 C134 1(2) . . . . ?
C132 C133 C134 C135 -2(2) . . . . ?
C133 C134 C135 C130 3.3(19) . . . . ?
C135 C130 C131 C132 1.9(19) . . . . ?
C136 O104 C103 C102 84.2(12) . . . . ?
C136 O104 C103 C104 -153.3(10) . . . . ?
